data_7105151
loop_
_publ_author_name
'Clark, Lawrence'
'Cushion, Michael G'
'Dyer, Hellen E'
'Schwarz, Andrew D'
'Duchateau, Robbert'
'Mountford, Philip'

_publ_section_title
;
 Dicationic and zwitterionic catalysts for the amine-initiated,
 immortal ring-opening polymerisation of rac-lactide: facile synthesis
 of amine-terminated, highly heterotactic PLA.
;
_journal_issue 2
_journal_name_full 'Chemical communications (Cambridge, England)'
_journal_page_first 273
_journal_page_last 275
_journal_paper_doi 10.1039/b919162c
_journal_volume 46
_journal_year 2009
_chemical_formula_moiety 'C79 H92 B2 N6 O4 Y1, 0.75 (O1 C4 H8)'
_chemical_formula_sum 'C82 H98 B2 N6 O4.75 Y'
_chemical_formula_weight 1354.24
_chemical_name_common '(Y(H(Me2pz)3)(OiPr)(THF)3)(BPh4)2 . 0.75(THF)'
_chemical_name_systematic
;
[Y{H(Me2pz)3}(OiPr)(THF)3][BPh4]2 . 0.75(THF)
;
_space_group_IT_number 2
_symmetry_cell_setting triclinic
_symmetry_space_group_name_Hall '-P 1'
_symmetry_space_group_name_H-M 'P -1'
_atom_sites_solution_hydrogens geom
_atom_sites_solution_primary direct
_atom_sites_solution_secondary difmap
_cell_angle_alpha 111.9457(6)
_cell_angle_beta 107.6075(5)
_cell_angle_gamma 94.1956(7)
_cell_formula_units_Z 4
_cell_length_a 18.7867(2)
_cell_length_b 20.3526(2)
_cell_length_c 22.6804(3)
_cell_measurement_reflns_used 31373
_cell_measurement_temperature 150
_cell_measurement_theta_max 27
_cell_measurement_theta_min 5
_cell_volume 7494.82(16)
_computing_cell_refinement 'DENZO/SCALEPACK (Otwinowski & Minor, 1997)'
_computing_data_collection 'COLLECT (Nonius, 1997-2001).'
_computing_data_reduction 'DENZO/SCALEPACK (Otwinowski & Minor, 1997)'
_computing_molecular_graphics 'CAMERON (Watkin et al., 1996)'
_computing_publication_material 'CRYSTALS (Betteridge et al., 2003)'
_computing_structure_refinement 'CRYSTALS (Betteridge et al., 2003)'
_computing_structure_solution 'SIR92 (Altomare et al., 1994)'
_diffrn_ambient_temperature 150
_diffrn_measured_fraction_theta_full 0.991
_diffrn_measured_fraction_theta_max 0.987
_diffrn_measurement_device 'Nonius KappaCCD'
_diffrn_measurement_device_type Area
_diffrn_measurement_method \w
_diffrn_radiation_monochromator graphite
_diffrn_radiation_type 'Mo K\a'
_diffrn_radiation_wavelength 0.71073
_diffrn_reflns_av_R_equivalents 0.069
_diffrn_reflns_limit_h_max 24
_diffrn_reflns_limit_h_min -24
_diffrn_reflns_limit_k_max 26
_diffrn_reflns_limit_k_min -26
_diffrn_reflns_limit_l_max 28
_diffrn_reflns_limit_l_min -29
_diffrn_reflns_number 57506
_diffrn_reflns_theta_full 25.798
_diffrn_reflns_theta_max 27.445
_diffrn_reflns_theta_min 5.090
_diffrn_standards_number 0
_exptl_absorpt_coefficient_mu 0.832
_exptl_absorpt_correction_T_max 0.85
_exptl_absorpt_correction_T_min 0.85
_exptl_absorpt_correction_type multi-scan
_exptl_absorpt_process_details 'DENZO/SCALEPACK (Otwinowski & Minor, 1997)'
_exptl_crystal_colour colourless
_exptl_crystal_density_diffrn 1.200
_exptl_crystal_density_method 'not measured'
_exptl_crystal_description block
_exptl_crystal_F_000 2876
_exptl_crystal_size_max 0.25
_exptl_crystal_size_mid 0.20
_exptl_crystal_size_min 0.20
_refine_diff_density_max 1.15
_refine_diff_density_min -0.66
_refine_ls_extinction_method None
_refine_ls_goodness_of_fit_ref 1.1275
_refine_ls_hydrogen_treatment constr
_refine_ls_matrix_type full
_refine_ls_number_parameters 1756
_refine_ls_number_reflns 25134
_refine_ls_number_restraints 70
_refine_ls_R_factor_all 0.1724
_refine_ls_R_factor_gt 0.0853
_refine_ls_shift/su_max 0.001167
_refine_ls_structure_factor_coef F
_refine_ls_weighting_details
;
Method, part 1, Chebychev polynomial, (Watkin, 1994, Prince, 1982)
[weight] = 1.0/[A~0~*T~0~(x)+A~1~*T~1~(x) ... +A~n-1~]*T~n-1~(x)]
where A~i~ are the Chebychev coefficients listed below and x= Fcalc/Fmax
Method = Robust Weighting (Prince, 1982)
W = [weight] * [1-(deltaF/6*sigmaF)^2^]^2^
A~i~ are:
0.945 0.273 0.659
;
_refine_ls_weighting_scheme calc
_refine_ls_wR_factor_all 0.1221
_refine_ls_wR_factor_gt 0.0702
_refine_ls_wR_factor_ref 0.0633
_reflns_limit_h_max 24
_reflns_limit_h_min -24
_reflns_limit_k_max 26
_reflns_limit_k_min -26
_reflns_limit_l_max 28
_reflns_limit_l_min -29
_reflns_number_gt 30818
_reflns_number_total 33830
_reflns_threshold_expression I>2.0\s(I)
_oxford_diffrn_Wilson_B_factor 2.19
_oxford_diffrn_Wilson_scale 67.84
_oxford_refine_ls_r_factor_ref 0.0651
_oxford_refine_ls_scale 0.12648(11)
_oxford_reflns_number_all 57506
_oxford_reflns_threshold_expression_ref I>3.0\s(I)
_cod_data_source_file b919162c.txt
_cod_data_source_block Compound_1[BPh4]2
_cod_original_sg_symbol_H-M 'P -1 '
_cod_original_formula_sum 'C82 H98 B2 N6 O4.75 Y1'
_cod_database_code 7105151

loop_
_symmetry_equiv_pos_as_xyz
x,y,z
-x,-y,-z

loop_
_atom_site_label
_atom_site_type_symbol
_atom_site_fract_x
_atom_site_fract_y
_atom_site_fract_z
_atom_site_U_iso_or_equiv
_atom_site_occupancy
_atom_site_adp_type
_atom_site_refinement_flags_posn
_atom_site_refinement_flags_adp
_atom_site_refinement_flags_occupancy
_atom_site_disorder_assembly
_atom_site_disorder_group
_oxford_atom_site_special_shape
_atom_site_attached_hydrogens
Y1 Y 0.82973(2) 0.15035(2) 0.744088(19) 0.0260 1.0000 Uani . . . . . . .
N1 N 0.85397(17) 0.04731(17) 0.77825(15) 0.0264 1.0000 Uani . . . . . . .
N2 N 0.92444(17) 0.05661(17) 0.82633(15) 0.0263 1.0000 Uani . . . . . . .
N3 N 0.93886(18) 0.20973(18) 0.85523(16) 0.0288 1.0000 Uani . . . . . . .
N4 N 0.99774(17) 0.17664(17) 0.87272(15) 0.0272 1.0000 Uani . . . . . . .
N5 N 0.95036(18) 0.11798(18) 0.72765(16) 0.0310 1.0000 Uani . . . . . . .
N6 N 0.99687(17) 0.08954(18) 0.76746(15) 0.0277 1.0000 Uani . . . . . . .
O1 O 0.84659(15) 0.23726(15) 0.72498(14) 0.0361 1.0000 Uani . . . . . . .
O2 O 0.78640(15) 0.05165(15) 0.63399(13) 0.0322 1.0000 Uani . . . . . . .
O3 O 0.77569(15) 0.17746(15) 0.83355(13) 0.0334 1.0000 Uani . . . . . . .
O4 O 0.69531(15) 0.14639(16) 0.69429(14) 0.0355 1.0000 Uani . . . . . . .
C1 C 0.8073(2) -0.0020(2) 0.7830(2) 0.0305 1.0000 Uani . . . . . . .
C2 C 0.8476(2) -0.0228(2) 0.8338(2) 0.0349 1.0000 Uani . . . . . . .
C3 C 0.9208(2) 0.0149(2) 0.86072(19) 0.0307 1.0000 Uani . . . . . . .
C4 C 0.7256(2) -0.0286(3) 0.7379(2) 0.0418 1.0000 Uani . . . . . . .
C5 C 0.9886(2) 0.0162(3) 0.9167(2) 0.0410 1.0000 Uani . . . . . . .
C6 C 0.9637(2) 0.2790(2) 0.8995(2) 0.0332 1.0000 Uani . . . . . . .
C7 C 1.0395(2) 0.2906(2) 0.9441(2) 0.0411 1.0000 Uani . . . . . . .
C8 C 1.0598(2) 0.2252(2) 0.9257(2) 0.0352 1.0000 Uani . . . . . . .
C9 C 0.9168(2) 0.3348(2) 0.8993(2) 0.0396 1.0000 Uani . . . . . . .
C10 C 1.1340(3) 0.2038(3) 0.9495(2) 0.0485 1.0000 Uani . . . . . . .
C11 C 0.9790(2) 0.1093(2) 0.6781(2) 0.0338 1.0000 Uani . . . . . . .
C12 C 1.0414(2) 0.0756(3) 0.6861(2) 0.0394 1.0000 Uani . . . . . . .
C13 C 1.0528(2) 0.0644(2) 0.7436(2) 0.0318 1.0000 Uani . . . . . . .
C14 C 0.9440(3) 0.1323(3) 0.6227(2) 0.0462 1.0000 Uani . . . . . . .
C15 C 1.1111(2) 0.0323(3) 0.7785(2) 0.0432 1.0000 Uani . . . . . . .
C16 C 0.9922(2) 0.1014(2) 0.83255(18) 0.0263 1.0000 Uani . . . . . . .
C17 C 0.8695(3) 0.3031(3) 0.7204(3) 0.0483 1.0000 Uani . . . . . . .
C18 C 0.8347(3) 0.2942(3) 0.6469(3) 0.0611 1.0000 Uani . . . . . . .
C19 C 0.9563(3) 0.3247(3) 0.7467(3) 0.0709 1.0000 Uani . . . . . . .
C20 C 0.8122(3) -0.0164(2) 0.6123(2) 0.0383 1.0000 Uani . . . . . . .
C21 C 0.7553(3) -0.0621(3) 0.5422(2) 0.0591 1.0000 Uani . . . . . . .
C22 C 0.7381(3) -0.0063(3) 0.5135(2) 0.0661 1.0000 Uani . . . . . . .
C23 C 0.7365(3) 0.0577(3) 0.5726(2) 0.0454 1.0000 Uani . . . . . . .
C24 C 0.7255(2) 0.2278(3) 0.8466(2) 0.0394 1.0000 Uani . . . . . . .
C25 C 0.7480(3) 0.2660(3) 0.9236(2) 0.0430 1.0000 Uani . . . . . . .
C26 C 0.8061(3) 0.2266(2) 0.9525(2) 0.0398 1.0000 Uani . . . . . . .
C27 C 0.7967(2) 0.1578(2) 0.89158(19) 0.0338 1.0000 Uani . . . . . . .
C28 C 0.6628(2) 0.2005(3) 0.6732(2) 0.0396 1.0000 Uani . . . . . . .
C29 C 0.5845(2) 0.1949(3) 0.6789(2) 0.0437 1.0000 Uani . . . . . . .
C30 C 0.5604(3) 0.1142(3) 0.6559(3) 0.0601 1.0000 Uani . . . . . . .
C31 C 0.6326(2) 0.0924(3) 0.6850(2) 0.0426 1.0000 Uani . . . . . . .
H41 H 0.7142 -0.0047 0.7084 0.0533 1.0000 Uiso R . . . . . .
H42 H 0.6940 -0.0190 0.7647 0.0533 1.0000 Uiso R . . . . . .
H43 H 0.7164 -0.0793 0.7117 0.0533 1.0000 Uiso R . . . . . .
H51 H 1.0313 0.0492 0.9227 0.0521 1.0000 Uiso R . . . . . .
H52 H 0.9785 0.0308 0.9578 0.0521 1.0000 Uiso R . . . . . .
H53 H 0.9992 -0.0310 0.9048 0.0521 1.0000 Uiso R . . . . . .
H71 H 1.0703 0.3352 0.9795 0.0451 1.0000 Uiso R . . . . . .
H91 H 0.8681 0.3125 0.8645 0.0476 1.0000 Uiso R . . . . . .
H92 H 0.9109 0.3563 0.9421 0.0476 1.0000 Uiso R . . . . . .
H93 H 0.9414 0.3711 0.8909 0.0476 1.0000 Uiso R . . . . . .
H101 H 1.1276 0.1530 0.9254 0.0516 1.0000 Uiso R . . . . . .
H102 H 1.1491 0.2159 0.9969 0.0516 1.0000 Uiso R . . . . . .
H103 H 1.1722 0.2284 0.9411 0.0516 1.0000 Uiso R . . . . . .
H121 H 1.0706 0.0634 0.6574 0.0463 1.0000 Uiso R . . . . . .
H141 H 0.9022 0.1534 0.6300 0.0610 1.0000 Uiso R . . . . . .
H142 H 0.9809 0.1669 0.6229 0.0610 1.0000 Uiso R . . . . . .
H143 H 0.9263 0.0914 0.5801 0.0610 1.0000 Uiso R . . . . . .
H151 H 1.1021 0.0323 0.8175 0.0526 1.0000 Uiso R . . . . . .
H152 H 1.1606 0.0603 0.7919 0.0526 1.0000 Uiso R . . . . . .
H153 H 1.1079 -0.0161 0.7483 0.0526 1.0000 Uiso R . . . . . .
H161 H 1.0348 0.0872 0.8562 0.0323 1.0000 Uiso R . . . . . .
H171 H 0.8510 0.3402 0.7482 0.0631 1.0000 Uiso R . . . . . .
H181 H 0.8495 0.3384 0.6442 0.0862 1.0000 Uiso R . . . . . .
H182 H 0.8530 0.2570 0.6191 0.0862 1.0000 Uiso R . . . . . .
H183 H 0.7806 0.2815 0.6316 0.0862 1.0000 Uiso R . . . . . .
H191 H 0.9713 0.3689 0.7443 0.0879 1.0000 Uiso R . . . . . .
H192 H 0.9768 0.3304 0.7925 0.0879 1.0000 Uiso R . . . . . .
H193 H 0.9749 0.2875 0.7191 0.0879 1.0000 Uiso R . . . . . .
H201 H 0.8128 -0.0384 0.6427 0.0459 1.0000 Uiso R . . . . . .
H202 H 0.8620 -0.0082 0.6108 0.0459 1.0000 Uiso R . . . . . .
H211 H 0.7764 -0.0982 0.5163 0.0568 1.0000 Uiso R . . . . . .
H212 H 0.7106 -0.0845 0.5445 0.0568 1.0000 Uiso R . . . . . .
H221 H 0.7775 0.0054 0.4987 0.0715 1.0000 Uiso R . . . . . .
H222 H 0.6905 -0.0232 0.4766 0.0715 1.0000 Uiso R . . . . . .
H231 H 0.7548 0.1018 0.5714 0.0513 1.0000 Uiso R . . . . . .
H232 H 0.6858 0.0562 0.5726 0.0513 1.0000 Uiso R . . . . . .
H241 H 0.7318 0.2620 0.8283 0.0520 1.0000 Uiso R . . . . . .
H242 H 0.6739 0.2020 0.8262 0.0520 1.0000 Uiso R . . . . . .
H251 H 0.7701 0.3158 0.9395 0.0553 1.0000 Uiso R . . . . . .
H252 H 0.7047 0.2618 0.9363 0.0553 1.0000 Uiso R . . . . . .
H261 H 0.8565 0.2546 0.9703 0.0559 1.0000 Uiso R . . . . . .
H262 H 0.7957 0.2165 0.9871 0.0559 1.0000 Uiso R . . . . . .
H271 H 0.8428 0.1405 0.8962 0.0464 1.0000 Uiso R . . . . . .
H272 H 0.7571 0.1216 0.8857 0.0464 1.0000 Uiso R . . . . . .
H281 H 0.6933 0.2476 0.7028 0.0599 1.0000 Uiso R . . . . . .
H282 H 0.6590 0.1905 0.6278 0.0599 1.0000 Uiso R . . . . . .
H291 H 0.5875 0.2204 0.7245 0.0591 1.0000 Uiso R . . . . . .
H292 H 0.5508 0.2123 0.6503 0.0591 1.0000 Uiso R . . . . . .
H301 H 0.5225 0.1038 0.6728 0.0781 1.0000 Uiso R . . . . . .
H302 H 0.5411 0.0903 0.6076 0.0781 1.0000 Uiso R . . . . . .
H311 H 0.6362 0.0918 0.7275 0.0542 1.0000 Uiso R . . . . . .
H312 H 0.6344 0.0458 0.6548 0.0542 1.0000 Uiso R . . . . . .
Y101 Y 0.65986(2) 0.35226(2) 0.282396(19) 0.0263 1.0000 Uani . . . . . . .
N101 N 0.53820(17) 0.39971(18) 0.28120(16) 0.0280 1.0000 Uani . . . . . . .
N102 N 0.50037(18) 0.42090(18) 0.23158(15) 0.0260 1.0000 Uani . . . . . . .
N103 N 0.56696(19) 0.29239(18) 0.16234(16) 0.0320 1.0000 Uani . . . . . . .
N104 N 0.51304(19) 0.32627(19) 0.13622(16) 0.0332 1.0000 Uani . . . . . . .
N105 N 0.65696(18) 0.43807(19) 0.22522(16) 0.0325 1.0000 Uani . . . . . . .
N106 N 0.59052(19) 0.44428(19) 0.18272(16) 0.0315 1.0000 Uani . . . . . . .
O101 O 0.74186(16) 0.31184(16) 0.25093(14) 0.0373 1.0000 Uani . . . . . . .
O102 O 0.71735(15) 0.46897(15) 0.37389(13) 0.0359 1.0000 Uani . . . . . . .
O103 O 0.58615(15) 0.24806(15) 0.27897(14) 0.0361 1.0000 Uani . . . . . . .
O104 O 0.72438(14) 0.33433(15) 0.38426(13) 0.0325 1.0000 Uani . . . . . . .
C101 C 0.5063(2) 0.4239(2) 0.3281(2) 0.0320 1.0000 Uani . . . . . . .
C102 C 0.4496(2) 0.4600(2) 0.3093(2) 0.0300 1.0000 Uani . . . . . . .
C103 C 0.4464(2) 0.4578(2) 0.2478(2) 0.0296 1.0000 Uani . . . . . . .
C104 C 0.5338(2) 0.4127(3) 0.3921(2) 0.0394 1.0000 Uani . . . . . . .
C105 C 0.4000(2) 0.4905(3) 0.2042(2) 0.0403 1.0000 Uani . . . . . . .
C106 C 0.5469(2) 0.2238(2) 0.1154(2) 0.0367 1.0000 Uani . . . . . . .
C107 C 0.4823(3) 0.2147(3) 0.0606(2) 0.0432 1.0000 Uani . . . . . . .
C108 C 0.4612(3) 0.2789(3) 0.0743(2) 0.0412 1.0000 Uani . . . . . . .
C109 C 0.5918(3) 0.1683(2) 0.1244(2) 0.0439 1.0000 Uani . . . . . . .
C110 C 0.3955(3) 0.3008(3) 0.0354(3) 0.0700 1.0000 Uani . . . . . . .
C111 C 0.7120(2) 0.4850(2) 0.2270(2) 0.0377 1.0000 Uani . . . . . . .
C112 C 0.6806(3) 0.5217(2) 0.1866(2) 0.0396 1.0000 Uani . . . . . . .
C113 C 0.6038(3) 0.4944(2) 0.1590(2) 0.0368 1.0000 Uani . . . . . . .
C114 C 0.7944(3) 0.4943(3) 0.2663(3) 0.0516 1.0000 Uani . . . . . . .
C115 C 0.5417(3) 0.5108(3) 0.1100(2) 0.0501 1.0000 Uani . . . . . . .
C116 C 0.5181(2) 0.4022(2) 0.17044(19) 0.0297 1.0000 Uani . . . . . . .
C117 C 0.7901(3) 0.2796(3) 0.2162(3) 0.0547 1.0000 Uani . . . . . . .
C118 C 0.7720(4) 0.2876(4) 0.1498(3) 0.0772 1.0000 Uani . . . . . . .
C119 C 0.8738(3) 0.3114(4) 0.2619(3) 0.0732 1.0000 Uani . . . . . . .
C120 C 0.6851(3) 0.5341(2) 0.3847(2) 0.0460 1.0000 Uani . . . . . . .
C121 C 0.7399(3) 0.5916(3) 0.4490(3) 0.0770 1.0000 Uani . . . . . . .
C122 C 0.7896(7) 0.5609(7) 0.4840(6) 0.0575 0.5000 Uani . . . . . . .
C1221 C 0.8137(6) 0.5667(6) 0.4579(6) 0.0560 0.5000 Uani . . . . . . .
C123 C 0.7959(3) 0.4894(3) 0.4240(3) 0.0530 1.0000 Uani . . . . . . .
C124 C 0.6201(3) 0.1896(2) 0.2919(3) 0.0478 1.0000 Uani . . . . . . .
C125 C 0.5549(3) 0.1259(3) 0.2661(3) 0.0545 1.0000 Uani . . . . . . .
C126 C 0.4914(3) 0.1638(3) 0.2770(3) 0.0547 1.0000 Uani . . . . . . .
C127 C 0.5033(2) 0.2253(3) 0.2570(2) 0.0436 1.0000 Uani . . . . . . .
C128 C 0.7918(3) 0.3023(3) 0.3941(2) 0.0478 1.0000 Uani . . . . . . .
C129 C 0.7951(3) 0.2791(3) 0.4501(2) 0.0575 1.0000 Uani . . . . . . .
C130 C 0.7662(3) 0.3376(3) 0.4955(2) 0.0569 1.0000 Uani . . . . . . .
C131 C 0.7031(3) 0.3513(3) 0.4440(2) 0.0427 1.0000 Uani . . . . . . .
H1041 H 0.5730 0.3857 0.3910 0.0513 1.0000 Uiso R . . . . . .
H1042 H 0.5534 0.4584 0.4301 0.0513 1.0000 Uiso R . . . . . .
H1043 H 0.4925 0.3869 0.3960 0.0513 1.0000 Uiso R . . . . . .
H1051 H 0.4116 0.4781 0.1639 0.0513 1.0000 Uiso R . . . . . .
H1052 H 0.4119 0.5417 0.2287 0.0513 1.0000 Uiso R . . . . . .
H1053 H 0.3471 0.4728 0.1924 0.0513 1.0000 Uiso R . . . . . .
H1071 H 0.4576 0.1712 0.0209 0.0508 1.0000 Uiso R . . . . . .
H1091 H 0.6332 0.1899 0.1667 0.0606 1.0000 Uiso R . . . . . .
H1092 H 0.6111 0.1504 0.0885 0.0606 1.0000 Uiso R . . . . . .
H1093 H 0.5597 0.1295 0.1237 0.0606 1.0000 Uiso R . . . . . .
H1101 H 0.3973 0.3507 0.0598 0.0681 1.0000 Uiso R . . . . . .
H1102 H 0.3985 0.2930 -0.0077 0.0681 1.0000 Uiso R . . . . . .
H1103 H 0.3488 0.2728 0.0291 0.0681 1.0000 Uiso R . . . . . .
H1121 H 0.7077 0.5576 0.1796 0.0507 1.0000 Uiso R . . . . . .
H1141 H 0.7994 0.4633 0.2893 0.0652 1.0000 Uiso R . . . . . .
H1142 H 0.8144 0.5432 0.2986 0.0652 1.0000 Uiso R . . . . . .
H1143 H 0.8218 0.4819 0.2360 0.0652 1.0000 Uiso R . . . . . .
H1151 H 0.4941 0.4825 0.1013 0.0713 1.0000 Uiso R . . . . . .
H1152 H 0.5404 0.5608 0.1292 0.0713 1.0000 Uiso R . . . . . .
H1153 H 0.5508 0.4991 0.0687 0.0713 1.0000 Uiso R . . . . . .
H1161 H 0.4801 0.4149 0.1405 0.0334 1.0000 Uiso R . . . . . .
H1171 H 0.7809 0.2294 0.2062 0.0785 1.0000 Uiso R . . . . . .
H1181 H 0.8039 0.2654 0.1262 0.1007 1.0000 Uiso R . . . . . .
H1182 H 0.7800 0.3377 0.1594 0.1007 1.0000 Uiso R . . . . . .
H1183 H 0.7201 0.2653 0.1223 0.1007 1.0000 Uiso R . . . . . .
H1191 H 0.9063 0.2892 0.2391 0.0968 1.0000 Uiso R . . . . . .
H1192 H 0.8831 0.3618 0.2726 0.0968 1.0000 Uiso R . . . . . .
H1193 H 0.8837 0.3046 0.3026 0.0968 1.0000 Uiso R . . . . . .
H1201 H 0.6803 0.5480 0.3483 0.0520 1.0000 Uiso R . . . . . .
H1202 H 0.6364 0.5253 0.3880 0.0520 1.0000 Uiso R . . . . . .
H1211 H 0.7673 0.6251 0.4395 0.0702 0.5000 Uiso R . . . . . .
H1212 H 0.7125 0.6162 0.4765 0.0702 0.5000 Uiso R . . . . . .
H1221 H 0.8381 0.5929 0.5092 0.0661 0.5000 Uiso R . . . . . .
H1222 H 0.7710 0.5484 0.5138 0.0661 0.5000 Uiso R . . . . . .
H1223 H 0.8418 0.5812 0.5048 0.0574 0.5000 Uiso R . . . . . .
H1224 H 0.8429 0.5867 0.4387 0.0574 0.5000 Uiso R . . . . . .
H1231 H 0.8327 0.5001 0.4061 0.0544 0.5000 Uiso R . . . . . .
H1232 H 0.8073 0.4520 0.4386 0.0544 0.5000 Uiso R . . . . . .
H1241 H 0.6464 0.2051 0.3394 0.0615 1.0000 Uiso R . . . . . .
H1242 H 0.6548 0.1768 0.2686 0.0615 1.0000 Uiso R . . . . . .
H1251 H 0.5657 0.0972 0.2913 0.0673 1.0000 Uiso R . . . . . .
H1252 H 0.5434 0.0963 0.2192 0.0673 1.0000 Uiso R . . . . . .
H1261 H 0.4958 0.1816 0.3234 0.0706 1.0000 Uiso R . . . . . .
H1262 H 0.4430 0.1323 0.2492 0.0706 1.0000 Uiso R . . . . . .
H1271 H 0.4826 0.2643 0.2793 0.0545 1.0000 Uiso R . . . . . .
H1272 H 0.4804 0.2095 0.2091 0.0545 1.0000 Uiso R . . . . . .
H1281 H 0.8367 0.3369 0.4071 0.0683 1.0000 Uiso R . . . . . .
H1282 H 0.7864 0.2619 0.3534 0.0683 1.0000 Uiso R . . . . . .
H1291 H 0.8455 0.2767 0.4733 0.0776 1.0000 Uiso R . . . . . .
H1292 H 0.7619 0.2334 0.4330 0.0776 1.0000 Uiso R . . . . . .
H1301 H 0.8055 0.3799 0.5228 0.0781 1.0000 Uiso R . . . . . .
H1302 H 0.7476 0.3225 0.5240 0.0781 1.0000 Uiso R . . . . . .
H1311 H 0.6978 0.4003 0.4614 0.0647 1.0000 Uiso R . . . . . .
H1312 H 0.6562 0.3201 0.4325 0.0647 1.0000 Uiso R . . . . . .
B1 B 1.0144(3) 0.1963(3) 0.4543(2) 0.0304 1.0000 Uani . . . . . . .
C32 C 1.0594(2) 0.1650(2) 0.50920(19) 0.0303 1.0000 Uani . . . . . . .
C33 C 1.1138(2) 0.2089(3) 0.5734(2) 0.0370 1.0000 Uani . . . . . . .
C34 C 1.1574(2) 0.1800(3) 0.6156(2) 0.0480 1.0000 Uani . . . . . . .
C35 C 1.1487(2) 0.1069(3) 0.5956(2) 0.0473 1.0000 Uani . . . . . . .
C36 C 1.0950(2) 0.0617(3) 0.5331(2) 0.0421 1.0000 Uani . . . . . . .
C37 C 1.0520(2) 0.0903(2) 0.4908(2) 0.0376 1.0000 Uani . . . . . . .
C38 C 1.0671(2) 0.1885(2) 0.40615(19) 0.0268 1.0000 Uani . . . . . . .
C39 C 1.1386(2) 0.2340(3) 0.4322(2) 0.0389 1.0000 Uani . . . . . . .
C40 C 1.1865(3) 0.2284(3) 0.3953(2) 0.0437 1.0000 Uani . . . . . . .
C41 C 1.1637(3) 0.1756(2) 0.3294(2) 0.0389 1.0000 Uani . . . . . . .
C42 C 1.0941(3) 0.1285(3) 0.3028(2) 0.0440 1.0000 Uani . . . . . . .
C43 C 1.0475(2) 0.1348(2) 0.3414(2) 0.0378 1.0000 Uani . . . . . . .
C44 C 1.0081(2) 0.2814(2) 0.4919(2) 0.0341 1.0000 Uani . . . . . . .
C45 C 0.9969(3) 0.3086(3) 0.5536(2) 0.0467 1.0000 Uani . . . . . . .
C46 C 0.9859(3) 0.3794(3) 0.5834(3) 0.0605 1.0000 Uani . . . . . . .
C47 C 0.9859(3) 0.4244(3) 0.5507(3) 0.0671 1.0000 Uani . . . . . . .
C48 C 0.9959(3) 0.3985(3) 0.4886(3) 0.0577 1.0000 Uani . . . . . . .
C49 C 1.0072(3) 0.3286(2) 0.4599(2) 0.0407 1.0000 Uani . . . . . . .
C50 C 0.9254(2) 0.1524(2) 0.4081(2) 0.0284 1.0000 Uani . . . . . . .
C51 C 0.8809(2) 0.1121(3) 0.4275(2) 0.0431 1.0000 Uani . . . . . . .
C52 C 0.8049(3) 0.0781(3) 0.3873(3) 0.0576 1.0000 Uani . . . . . . .
C53 C 0.7702(3) 0.0836(3) 0.3271(3) 0.0534 1.0000 Uani . . . . . . .
C54 C 0.8121(3) 0.1236(3) 0.3067(2) 0.0439 1.0000 Uani . . . . . . .
C55 C 0.8871(2) 0.1571(2) 0.3468(2) 0.0344 1.0000 Uani . . . . . . .
H331 H 1.1199 0.2600 0.5889 0.0476 1.0000 Uiso R . . . . . .
H341 H 1.1944 0.2114 0.6586 0.0618 1.0000 Uiso R . . . . . .
H351 H 1.1788 0.0875 0.6243 0.0704 1.0000 Uiso R . . . . . .
H361 H 1.0872 0.0107 0.5187 0.0609 1.0000 Uiso R . . . . . .
H371 H 1.0158 0.0582 0.4476 0.0539 1.0000 Uiso R . . . . . .
H391 H 1.1552 0.2702 0.4775 0.0532 1.0000 Uiso R . . . . . .
H401 H 1.2344 0.2612 0.4151 0.0518 1.0000 Uiso R . . . . . .
H411 H 1.1958 0.1714 0.3034 0.0498 1.0000 Uiso R . . . . . .
H421 H 1.0771 0.0921 0.2576 0.0528 1.0000 Uiso R . . . . . .
H431 H 1.0007 0.1005 0.3227 0.0456 1.0000 Uiso R . . . . . .
H451 H 0.9965 0.2780 0.5765 0.0587 1.0000 Uiso R . . . . . .
H461 H 0.9794 0.3965 0.6262 0.0756 1.0000 Uiso R . . . . . .
H471 H 0.9784 0.4724 0.5703 0.0837 1.0000 Uiso R . . . . . .
H481 H 0.9951 0.4288 0.4653 0.0673 1.0000 Uiso R . . . . . .
H491 H 1.0149 0.3121 0.4177 0.0551 1.0000 Uiso R . . . . . .
H511 H 0.9033 0.1081 0.4693 0.0560 1.0000 Uiso R . . . . . .
H521 H 0.7766 0.0506 0.4017 0.0732 1.0000 Uiso R . . . . . .
H531 H 0.7183 0.0606 0.2999 0.0638 1.0000 Uiso R . . . . . .
H541 H 0.7898 0.1276 0.2650 0.0555 1.0000 Uiso R . . . . . .
H551 H 0.9146 0.1854 0.3325 0.0424 1.0000 Uiso R . . . . . .
B2 B 0.4933(3) 0.2930(3) 0.5361(3) 0.0338 1.0000 Uani . . . . . . .
C56 C 0.5155(2) 0.2124(2) 0.50749(19) 0.0327 1.0000 Uani . . . . . . .
C57 C 0.4757(3) 0.1486(2) 0.5019(2) 0.0420 1.0000 Uani . . . . . . .
C58 C 0.4930(3) 0.0812(3) 0.4729(3) 0.0583 1.0000 Uani . . . . . . .
C59 C 0.5534(3) 0.0754(3) 0.4500(3) 0.0599 1.0000 Uani . . . . . . .
C60 C 0.5958(3) 0.1378(3) 0.4561(3) 0.0578 1.0000 Uani . . . . . . .
C61 C 0.5769(3) 0.2049(3) 0.4843(2) 0.0469 1.0000 Uani . . . . . . .
C62 C 0.4396(2) 0.2982(2) 0.5826(2) 0.0322 1.0000 Uani . . . . . . .
C63 C 0.4606(3) 0.3464(2) 0.6512(2) 0.0384 1.0000 Uani . . . . . . .
C64 C 0.4106(3) 0.3532(3) 0.6872(2) 0.0485 1.0000 Uani . . . . . . .
C65 C 0.3375(3) 0.3114(3) 0.6554(3) 0.0532 1.0000 Uani . . . . . . .
C66 C 0.3145(3) 0.2637(3) 0.5877(3) 0.0505 1.0000 Uani . . . . . . .
C67 C 0.3647(2) 0.2578(2) 0.5527(2) 0.0404 1.0000 Uani . . . . . . .
C68 C 0.4412(2) 0.3069(3) 0.4723(2) 0.0405 1.0000 Uani . . . . . . .
C69 C 0.4121(2) 0.2555(3) 0.4049(2) 0.0480 1.0000 Uani . . . . . . .
C70 C 0.3629(3) 0.2707(4) 0.3522(3) 0.0690 1.0000 Uani . . . . . . .
C71 C 0.3432(3) 0.3378(5) 0.3683(4) 0.0763 1.0000 Uani . . . . . . .
C72 C 0.3726(4) 0.3904(5) 0.4338(4) 0.0823 1.0000 Uani . . . . . . .
C73 C 0.4197(3) 0.3744(3) 0.4848(3) 0.0585 1.0000 Uani . . . . . . .
C74 C 0.5759(2) 0.3526(2) 0.5800(2) 0.0370 1.0000 Uani . . . . . . .
C75 C 0.6050(3) 0.4024(3) 0.5608(2) 0.0471 1.0000 Uani . . . . . . .
C76 C 0.6795(3) 0.4500(3) 0.6011(3) 0.0478 1.0000 Uani . . . . . . .
C77 C 0.7215(3) 0.4461(3) 0.6587(3) 0.0578 1.0000 Uani . . . . . . .
C78 C 0.6950(3) 0.3986(3) 0.6800(3) 0.0565 1.0000 Uani . . . . . . .
C79 C 0.6248(3) 0.3526(3) 0.6414(3) 0.0485 1.0000 Uani . . . . . . .
H571 H 0.4346 0.1515 0.5183 0.0447 1.0000 Uiso R . . . . . .
H581 H 0.4639 0.0391 0.4698 0.0607 1.0000 Uiso R . . . . . .
H591 H 0.5651 0.0296 0.4296 0.0640 1.0000 Uiso R . . . . . .
H601 H 0.6380 0.1350 0.4411 0.0707 1.0000 Uiso R . . . . . .
H611 H 0.6069 0.2474 0.4889 0.0638 1.0000 Uiso R . . . . . .
H631 H 0.5105 0.3761 0.6739 0.0511 1.0000 Uiso R . . . . . .
H641 H 0.4275 0.3860 0.7338 0.0612 1.0000 Uiso R . . . . . .
H651 H 0.3036 0.3157 0.6797 0.0711 1.0000 Uiso R . . . . . .
H661 H 0.2642 0.2349 0.5651 0.0677 1.0000 Uiso R . . . . . .
H671 H 0.3475 0.2248 0.5061 0.0526 1.0000 Uiso R . . . . . .
H691 H 0.4252 0.2093 0.3945 0.0657 1.0000 Uiso R . . . . . .
H701 H 0.3438 0.2355 0.3064 0.0981 1.0000 Uiso R . . . . . .
H711 H 0.3089 0.3476 0.3337 0.1130 1.0000 Uiso R . . . . . .
H721 H 0.3610 0.4372 0.4443 0.1193 1.0000 Uiso R . . . . . .
H731 H 0.4389 0.4101 0.5304 0.0976 1.0000 Uiso R . . . . . .
H751 H 0.5753 0.4053 0.5201 0.0672 1.0000 Uiso R . . . . . .
H761 H 0.6984 0.4840 0.5871 0.0651 1.0000 Uiso R . . . . . .
H771 H 0.7707 0.4768 0.6850 0.0699 1.0000 Uiso R . . . . . .
H781 H 0.7248 0.3973 0.7215 0.0671 1.0000 Uiso R . . . . . .
H791 H 0.6080 0.3189 0.6567 0.0594 1.0000 Uiso R . . . . . .
B101 B 0.2703(3) 0.0121(3) 0.0073(2) 0.0303 1.0000 Uani . . . . . . .
C132 C 0.3202(2) -0.0287(2) 0.0512(2) 0.0306 1.0000 Uani . . . . . . .
C133 C 0.3572(2) 0.0018(3) 0.1215(2) 0.0377 1.0000 Uani . . . . . . .
C134 C 0.4016(2) -0.0351(3) 0.1556(2) 0.0391 1.0000 Uani . . . . . . .
C135 C 0.4078(3) -0.1047(3) 0.1190(3) 0.0447 1.0000 Uani . . . . . . .
C136 C 0.3710(3) -0.1367(3) 0.0500(2) 0.0423 1.0000 Uani . . . . . . .
C137 C 0.3277(2) -0.0996(2) 0.0172(2) 0.0380 1.0000 Uani . . . . . . .
C138 C 0.3189(2) 0.0337(2) -0.03516(18) 0.0294 1.0000 Uani . . . . . . .
C139 C 0.3872(2) 0.0128(2) -0.03965(19) 0.0321 1.0000 Uani . . . . . . .
C140 C 0.4247(2) 0.0301(2) -0.0784(2) 0.0384 1.0000 Uani . . . . . . .
C141 C 0.3948(3) 0.0703(3) -0.1134(2) 0.0438 1.0000 Uani . . . . . . .
C142 C 0.3281(2) 0.0935(3) -0.1092(2) 0.0449 1.0000 Uani . . . . . . .
C143 C 0.2926(2) 0.0766(3) -0.0696(2) 0.0373 1.0000 Uani . . . . . . .
C144 C 0.1908(2) -0.0468(2) -0.0463(2) 0.0303 1.0000 Uani . . . . . . .
C145 C 0.1630(2) -0.0704(2) -0.11707(19) 0.0343 1.0000 Uani . . . . . . .
C146 C 0.0960(3) -0.1230(3) -0.1594(2) 0.0476 1.0000 Uani . . . . . . .
C147 C 0.0536(3) -0.1532(3) -0.1329(2) 0.0482 1.0000 Uani . . . . . . .
C148 C 0.0793(3) -0.1319(3) -0.0632(2) 0.0441 1.0000 Uani . . . . . . .
C149 C 0.1455(2) -0.0804(2) -0.0211(2) 0.0357 1.0000 Uani . . . . . . .
C150 C 0.2538(2) 0.0877(2) 0.05624(19) 0.0306 1.0000 Uani . . . . . . .
C151 C 0.3140(3) 0.1479(3) 0.1000(2) 0.0421 1.0000 Uani . . . . . . .
C152 C 0.3030(3) 0.2121(3) 0.1434(2) 0.0503 1.0000 Uani . . . . . . .
C153 C 0.2313(3) 0.2204(3) 0.1455(2) 0.0506 1.0000 Uani . . . . . . .
C154 C 0.1706(3) 0.1623(3) 0.1028(2) 0.0447 1.0000 Uani . . . . . . .
C155 C 0.1818(2) 0.0980(2) 0.0589(2) 0.0332 1.0000 Uani . . . . . . .
H1331 H 0.3524 0.0492 0.1472 0.0485 1.0000 Uiso R . . . . . .
H1341 H 0.4271 -0.0125 0.2036 0.0513 1.0000 Uiso R . . . . . .
H1351 H 0.4377 -0.1298 0.1416 0.0619 1.0000 Uiso R . . . . . .
H1361 H 0.3752 -0.1844 0.0246 0.0571 1.0000 Uiso R . . . . . .
H1371 H 0.3013 -0.1234 -0.0306 0.0533 1.0000 Uiso R . . . . . .
H1391 H 0.4088 -0.0145 -0.0154 0.0377 1.0000 Uiso R . . . . . .
H1401 H 0.4709 0.0147 -0.0799 0.0448 1.0000 Uiso R . . . . . .
H1411 H 0.4187 0.0808 -0.1412 0.0552 1.0000 Uiso R . . . . . .
H1421 H 0.3074 0.1220 -0.1324 0.0598 1.0000 Uiso R . . . . . .
H1431 H 0.2481 0.0944 -0.0660 0.0479 1.0000 Uiso R . . . . . .
H1451 H 0.1915 -0.0501 -0.1367 0.0377 1.0000 Uiso R . . . . . .
H1461 H 0.0798 -0.1375 -0.2071 0.0542 1.0000 Uiso R . . . . . .
H1471 H 0.0075 -0.1881 -0.1619 0.0558 1.0000 Uiso R . . . . . .
H1481 H 0.0507 -0.1530 -0.0443 0.0573 1.0000 Uiso R . . . . . .
H1491 H 0.1618 -0.0669 0.0265 0.0486 1.0000 Uiso R . . . . . .
H1511 H 0.3637 0.1437 0.0991 0.0493 1.0000 Uiso R . . . . . .
H1521 H 0.3456 0.2512 0.1725 0.0640 1.0000 Uiso R . . . . . .
H1531 H 0.2235 0.2643 0.1752 0.0702 1.0000 Uiso R . . . . . .
H1541 H 0.1207 0.1661 0.1033 0.0671 1.0000 Uiso R . . . . . .
H1551 H 0.1392 0.0591 0.0291 0.0501 1.0000 Uiso R . . . . . .
B102 B 0.2337(3) 0.4937(3) -0.0087(2) 0.0345 1.0000 Uani . . . . . . .
C156 C 0.2428(2) 0.4241(2) -0.0710(2) 0.0336 1.0000 Uani . . . . . . .
C157 C 0.1811(3) 0.3792(3) -0.1288(2) 0.0576 1.0000 Uani . . . . . . .
C158 C 0.1873(4) 0.3171(3) -0.1782(3) 0.0803 1.0000 Uani . . . . . . .
C159 C 0.2569(4) 0.2957(3) -0.1710(3) 0.0706 1.0000 Uani . . . . . . .
C160 C 0.3194(3) 0.3390(3) -0.1147(2) 0.0518 1.0000 Uani . . . . . . .
C161 C 0.3116(3) 0.4008(2) -0.0661(2) 0.0391 1.0000 Uani . . . . . . .
C162 C 0.3131(2) 0.5581(2) 0.0292(2) 0.0406 1.0000 Uani . . . . . . .
C163 C 0.3500(2) 0.5940(2) 0.1003(2) 0.0448 1.0000 Uani . . . . . . .
C164 C 0.4147(3) 0.6496(3) 0.1304(3) 0.0627 1.0000 Uani . . . . . . .
C165 C 0.4444(3) 0.6714(3) 0.0914(3) 0.0701 1.0000 Uani . . . . . . .
C166 C 0.4108(3) 0.6388(3) 0.0222(3) 0.0687 1.0000 Uani . . . . . . .
C167 C 0.3453(3) 0.5822(3) -0.0085(3) 0.0529 1.0000 Uani . . . . . . .
C168 C 0.1586(2) 0.5241(2) -0.0410(2) 0.0326 1.0000 Uani . . . . . . .
C169 C 0.1618(3) 0.5750(3) -0.0681(2) 0.0465 1.0000 Uani . . . . . . .
C170 C 0.0976(3) 0.5978(3) -0.0971(3) 0.0552 1.0000 Uani . . . . . . .
C171 C 0.0270(3) 0.5701(3) -0.0996(2) 0.0495 1.0000 Uani . . . . . . .
C172 C 0.0207(2) 0.5200(2) -0.0741(2) 0.0378 1.0000 Uani . . . . . . .
C173 C 0.0859(2) 0.4984(2) -0.0451(2) 0.0353 1.0000 Uani . . . . . . .
C174 C 0.2198(2) 0.4664(2) 0.0475(2) 0.0346 1.0000 Uani . . . . . . .
C175 C 0.1943(2) 0.5090(3) 0.0989(2) 0.0471 1.0000 Uani . . . . . . .
C176 C 0.1823(3) 0.4876(3) 0.1470(2) 0.0541 1.0000 Uani . . . . . . .
C177 C 0.1958(3) 0.4228(3) 0.1465(3) 0.0570 1.0000 Uani . . . . . . .
C178 C 0.2203(3) 0.3785(3) 0.0975(2) 0.0501 1.0000 Uani . . . . . . .
C179 C 0.2313(2) 0.4001(3) 0.0487(2) 0.0379 1.0000 Uani . . . . . . .
H1571 H 0.1327 0.3920 -0.1339 0.0618 1.0000 Uiso R . . . . . .
H1581 H 0.1439 0.2896 -0.2179 0.0820 1.0000 Uiso R . . . . . .
H1591 H 0.2608 0.2520 -0.2039 0.0819 1.0000 Uiso R . . . . . .
H1601 H 0.3678 0.3261 -0.1093 0.0707 1.0000 Uiso R . . . . . .
H1611 H 0.3554 0.4292 -0.0271 0.0551 1.0000 Uiso R . . . . . .
H1631 H 0.3296 0.5799 0.1284 0.0458 1.0000 Uiso R . . . . . .
H1641 H 0.4386 0.6720 0.1785 0.0722 1.0000 Uiso R . . . . . .
H1651 H 0.4885 0.7093 0.1124 0.0733 1.0000 Uiso R . . . . . .
H1661 H 0.4312 0.6543 -0.0051 0.0849 1.0000 Uiso R . . . . . .
H1671 H 0.3219 0.5597 -0.0566 0.0659 1.0000 Uiso R . . . . . .
H1691 H 0.2103 0.5948 -0.0661 0.0558 1.0000 Uiso R . . . . . .
H1701 H 0.1024 0.6325 -0.1151 0.0680 1.0000 Uiso R . . . . . .
H1711 H -0.0171 0.5856 -0.1190 0.0601 1.0000 Uiso R . . . . . .
H1721 H -0.0276 0.5000 -0.0760 0.0465 1.0000 Uiso R . . . . . .
H1731 H 0.0806 0.4637 -0.0272 0.0392 1.0000 Uiso R . . . . . .
H1751 H 0.1860 0.5553 0.1012 0.0565 1.0000 Uiso R . . . . . .
H1761 H 0.1642 0.5177 0.1803 0.0650 1.0000 Uiso R . . . . . .
H1771 H 0.1884 0.4081 0.1797 0.0676 1.0000 Uiso R . . . . . .
H1781 H 0.2300 0.3331 0.0969 0.0552 1.0000 Uiso R . . . . . .
H1791 H 0.2473 0.3681 0.0147 0.0462 1.0000 Uiso R . . . . . .
O5 O 0.6199(2) 0.9247(2) 0.34406(19) 0.0780 1.0000 Uani D U . . . . .
C80 C 0.6296(3) 0.8551(3) 0.3440(3) 0.0646 1.0000 Uani D U . . . . .
C81 C 0.6051(5) 0.8026(3) 0.2699(3) 0.0918 1.0000 Uani D U . . . . .
C82 C 0.6047(6) 0.8461(4) 0.2312(4) 0.1308 1.0000 Uani D U . . . . .
C83 C 0.6094(5) 0.9227(3) 0.2794(3) 0.1096 1.0000 Uani D U . . . . .
H801 H 0.6819 0.8570 0.3663 0.0855 1.0000 Uiso R . . . . . .
H802 H 0.5998 0.8412 0.3662 0.0855 1.0000 Uiso R . . . . . .
H811 H 0.6379 0.7693 0.2631 0.1176 1.0000 Uiso R . . . . . .
H812 H 0.5543 0.7767 0.2554 0.1176 1.0000 Uiso R . . . . . .
H821 H 0.6493 0.8442 0.2197 0.1604 1.0000 Uiso R . . . . . .
H822 H 0.5608 0.8294 0.1909 0.1604 1.0000 Uiso R . . . . . .
H831 H 0.6506 0.9552 0.2824 0.1277 1.0000 Uiso R . . . . . .
H832 H 0.5628 0.9365 0.2629 0.1277 1.0000 Uiso R . . . . . .
O105 O 0.0659(6) 0.3660(6) 0.2340(5) 0.1134 0.5000 Uani D U . . . . .
C180 C 0.0635(6) 0.4359(6) 0.2825(6) 0.0781 0.5000 Uani D U . . . . .
C181 C 0.1056(8) 0.4396(7) 0.3513(6) 0.0962 0.5000 Uani D U . . . . .
C182 C 0.1279(10) 0.3685(8) 0.3423(7) 0.1077 0.5000 Uani D U . . . . .
C183 C 0.1167(9) 0.3305(8) 0.2691(6) 0.1094 0.5000 Uani D U . . . . .
H21 H 0.8272 -0.0570 0.8469 0.0436 1.0000 Uiso R . . . . . .
H1021 H 0.4192 0.4822 0.3346 0.0379 1.0000 Uiso R . . . . . .
H1801 H 0.0867 0.4738 0.2752 0.1046 0.5000 Uiso R . . . . . .
H1802 H 0.0119 0.4390 0.2776 0.1046 0.5000 Uiso R . . . . . .
H1811 H 0.1499 0.4775 0.3734 0.1098 0.5000 Uiso R . . . . . .
H1812 H 0.0741 0.4482 0.3781 0.1098 0.5000 Uiso R . . . . . .
H1821 H 0.1804 0.3761 0.3684 0.1307 0.5000 Uiso R . . . . . .
H1822 H 0.0978 0.3418 0.3561 0.1307 0.5000 Uiso R . . . . . .
H1831 H 0.1634 0.3318 0.2610 0.1200 0.5000 Uiso R . . . . . .
H1832 H 0.0917 0.2815 0.2530 0.1200 0.5000 Uiso R . . . . . .

loop_
_atom_site_aniso_label
_atom_site_aniso_U_11
_atom_site_aniso_U_22
_atom_site_aniso_U_33
_atom_site_aniso_U_23
_atom_site_aniso_U_13
_atom_site_aniso_U_12
Y1 0.0251(2) 0.0270(2) 0.0258(2) 0.01248(18) 0.00666(17) 0.00689(18)
N1 0.0255(17) 0.0287(19) 0.0261(17) 0.0109(15) 0.0110(14) 0.0077(15)
N2 0.0284(18) 0.0288(19) 0.0239(16) 0.0099(15) 0.0124(14) 0.0108(15)
N3 0.0282(18) 0.0272(19) 0.0306(18) 0.0108(15) 0.0105(14) 0.0106(15)
N4 0.0281(17) 0.0253(19) 0.0219(16) 0.0054(14) 0.0057(14) 0.0084(15)
N5 0.0315(19) 0.033(2) 0.0312(18) 0.0162(16) 0.0103(15) 0.0069(16)
N6 0.0245(17) 0.036(2) 0.0255(17) 0.0157(16) 0.0090(14) 0.0094(15)
O1 0.0344(16) 0.0348(17) 0.0421(16) 0.0229(14) 0.0089(13) 0.0069(13)
O2 0.0315(15) 0.0349(17) 0.0270(14) 0.0113(13) 0.0074(12) 0.0097(13)
O3 0.0355(16) 0.0377(17) 0.0335(15) 0.0171(13) 0.0163(13) 0.0149(13)
O4 0.0300(15) 0.0397(18) 0.0393(16) 0.0200(14) 0.0105(13) 0.0107(13)
C1 0.032(2) 0.032(2) 0.031(2) 0.0113(19) 0.0179(18) 0.0087(19)
C2 0.046(3) 0.037(3) 0.033(2) 0.019(2) 0.024(2) 0.011(2)
C3 0.042(2) 0.033(2) 0.027(2) 0.0146(18) 0.0192(19) 0.016(2)
C4 0.035(2) 0.047(3) 0.051(3) 0.026(2) 0.018(2) 0.009(2)
C5 0.044(3) 0.051(3) 0.037(2) 0.026(2) 0.015(2) 0.019(2)
C6 0.038(2) 0.028(2) 0.032(2) 0.0096(19) 0.0133(19) 0.0091(19)
C7 0.036(2) 0.026(2) 0.041(2) 0.004(2) 0.001(2) -0.001(2)
C8 0.031(2) 0.034(3) 0.030(2) 0.0085(19) 0.0039(18) 0.0042(19)
C9 0.038(2) 0.028(2) 0.045(3) 0.010(2) 0.009(2) 0.008(2)
C10 0.037(3) 0.035(3) 0.050(3) 0.009(2) -0.005(2) 0.008(2)
C11 0.030(2) 0.035(3) 0.034(2) 0.013(2) 0.0124(19) -0.0009(19)
C12 0.033(2) 0.053(3) 0.032(2) 0.013(2) 0.0184(19) 0.003(2)
C13 0.026(2) 0.032(2) 0.029(2) 0.0048(19) 0.0092(18) 0.0046(18)
C14 0.052(3) 0.061(3) 0.037(2) 0.028(2) 0.020(2) 0.007(2)
C15 0.035(2) 0.048(3) 0.041(3) 0.011(2) 0.014(2) 0.018(2)
C16 0.030(2) 0.029(2) 0.0163(19) 0.0075(17) 0.0047(16) 0.0111(18)
C17 0.054(3) 0.041(3) 0.058(3) 0.029(3) 0.021(2) 0.008(2)
C18 0.065(3) 0.070(4) 0.081(4) 0.059(3) 0.032(3) 0.022(3)
C19 0.057(3) 0.074(4) 0.082(4) 0.039(3) 0.022(3) -0.009(3)
C20 0.048(3) 0.035(3) 0.035(2) 0.014(2) 0.019(2) 0.010(2)
C21 0.040(3) 0.048(3) 0.056(3) -0.012(3) 0.017(2) -0.001(2)
C22 0.063(3) 0.078(4) 0.035(3) 0.006(3) 0.004(2) 0.039(3)
C23 0.038(2) 0.064(3) 0.027(2) 0.018(2) 0.0027(19) 0.012(2)
C24 0.035(2) 0.046(3) 0.045(3) 0.022(2) 0.018(2) 0.020(2)
C25 0.050(3) 0.038(3) 0.044(3) 0.016(2) 0.021(2) 0.017(2)
C26 0.050(3) 0.040(3) 0.038(2) 0.020(2) 0.019(2) 0.020(2)
C27 0.038(2) 0.039(3) 0.032(2) 0.017(2) 0.0177(19) 0.012(2)
C28 0.038(2) 0.043(3) 0.046(3) 0.027(2) 0.014(2) 0.019(2)
C29 0.036(2) 0.045(3) 0.056(3) 0.026(2) 0.015(2) 0.013(2)
C30 0.040(3) 0.053(3) 0.090(4) 0.035(3) 0.019(3) 0.013(3)
C31 0.034(2) 0.038(3) 0.051(3) 0.017(2) 0.012(2) 0.003(2)
Y101 0.0236(2) 0.0279(2) 0.0289(2) 0.01097(19) 0.01136(17) 0.00890(18)
N101 0.0240(17) 0.029(2) 0.0295(18) 0.0107(15) 0.0089(14) 0.0099(15)
N102 0.0279(17) 0.0292(19) 0.0228(17) 0.0103(15) 0.0110(14) 0.0102(15)
N103 0.0370(19) 0.030(2) 0.0270(18) 0.0069(16) 0.0137(15) 0.0129(16)
N104 0.0354(19) 0.034(2) 0.0257(17) 0.0081(16) 0.0091(15) 0.0126(16)
N105 0.0302(18) 0.040(2) 0.0309(18) 0.0162(17) 0.0143(15) 0.0083(16)
N106 0.038(2) 0.036(2) 0.0319(18) 0.0178(16) 0.0206(16) 0.0175(16)
O101 0.0338(16) 0.0453(19) 0.0404(16) 0.0160(14) 0.0229(13) 0.0210(14)
O102 0.0348(16) 0.0290(17) 0.0363(16) 0.0106(13) 0.0068(13) 0.0051(13)
O103 0.0286(15) 0.0360(17) 0.0430(16) 0.0194(14) 0.0080(13) 0.0075(13)
O104 0.0297(15) 0.0381(17) 0.0351(15) 0.0174(13) 0.0139(12) 0.0165(13)
C101 0.031(2) 0.032(2) 0.037(2) 0.0160(19) 0.0162(19) 0.0082(19)
C102 0.025(2) 0.035(2) 0.031(2) 0.0111(19) 0.0147(17) 0.0088(18)
C103 0.022(2) 0.024(2) 0.036(2) 0.0076(18) 0.0079(17) 0.0073(17)
C104 0.039(2) 0.049(3) 0.038(2) 0.022(2) 0.018(2) 0.012(2)
C105 0.034(2) 0.043(3) 0.038(2) 0.012(2) 0.009(2) 0.020(2)
C106 0.041(3) 0.034(3) 0.033(2) 0.006(2) 0.022(2) 0.008(2)
C107 0.050(3) 0.033(3) 0.029(2) -0.0029(19) 0.012(2) 0.003(2)
C108 0.047(3) 0.042(3) 0.027(2) 0.007(2) 0.011(2) 0.011(2)
C109 0.056(3) 0.029(3) 0.043(3) 0.005(2) 0.025(2) 0.016(2)
C110 0.072(4) 0.058(4) 0.038(3) 0.002(3) -0.013(3) 0.011(3)
C111 0.043(3) 0.043(3) 0.037(2) 0.019(2) 0.025(2) 0.013(2)
C112 0.050(3) 0.041(3) 0.043(3) 0.023(2) 0.029(2) 0.012(2)
C113 0.051(3) 0.045(3) 0.032(2) 0.022(2) 0.028(2) 0.025(2)
C114 0.039(3) 0.065(4) 0.061(3) 0.036(3) 0.019(2) 0.001(2)
C115 0.059(3) 0.059(3) 0.056(3) 0.035(3) 0.035(3) 0.026(3)
C116 0.033(2) 0.031(2) 0.022(2) 0.0081(18) 0.0067(17) 0.0134(19)
C117 0.050(3) 0.059(4) 0.073(3) 0.028(3) 0.043(3) 0.025(3)
C118 0.095(5) 0.084(5) 0.064(4) 0.024(3) 0.056(4) 0.008(4)
C119 0.049(3) 0.091(5) 0.107(5) 0.047(4) 0.053(3) 0.035(3)
C120 0.054(3) 0.028(3) 0.048(3) 0.008(2) 0.018(2) 0.009(2)
C121 0.048(3) 0.060(4) 0.073(4) -0.015(3) 0.010(3) 0.004(3)
C122 0.044(7) 0.054(7) 0.047(7) -0.008(5) 0.024(6) -0.023(6)
C1221 0.036(6) 0.049(7) 0.053(7) 0.004(6) 0.002(5) -0.003(5)
C123 0.030(2) 0.047(3) 0.057(3) 0.015(3) -0.005(2) -0.005(2)
C124 0.044(3) 0.034(3) 0.064(3) 0.027(2) 0.010(2) 0.005(2)
C125 0.060(3) 0.042(3) 0.058(3) 0.020(3) 0.020(3) 0.007(3)
C126 0.055(3) 0.044(3) 0.058(3) 0.015(2) 0.021(3) 0.000(3)
C127 0.030(2) 0.049(3) 0.045(3) 0.014(2) 0.014(2) 0.002(2)
C128 0.043(3) 0.064(3) 0.048(3) 0.029(3) 0.019(2) 0.035(3)
C129 0.059(3) 0.073(4) 0.048(3) 0.030(3) 0.017(2) 0.038(3)
C130 0.056(3) 0.076(4) 0.047(3) 0.033(3) 0.017(2) 0.033(3)
C131 0.051(3) 0.053(3) 0.041(2) 0.027(2) 0.026(2) 0.026(2)
B1 0.035(3) 0.028(3) 0.033(3) 0.015(2) 0.018(2) 0.004(2)
C32 0.028(2) 0.040(3) 0.028(2) 0.0126(19) 0.0180(18) 0.0046(19)
C33 0.036(2) 0.041(3) 0.036(2) 0.015(2) 0.017(2) 0.007(2)
C34 0.028(2) 0.073(4) 0.043(3) 0.027(3) 0.013(2) -0.001(2)
C35 0.032(2) 0.079(4) 0.054(3) 0.047(3) 0.020(2) 0.019(3)
C36 0.037(2) 0.050(3) 0.059(3) 0.032(3) 0.030(2) 0.021(2)
C37 0.036(2) 0.040(3) 0.043(2) 0.017(2) 0.021(2) 0.014(2)
C38 0.029(2) 0.028(2) 0.028(2) 0.0143(18) 0.0119(17) 0.0086(18)
C39 0.040(3) 0.044(3) 0.033(2) 0.012(2) 0.018(2) 0.003(2)
C40 0.039(3) 0.043(3) 0.045(3) 0.014(2) 0.018(2) -0.001(2)
C41 0.045(3) 0.039(3) 0.041(2) 0.017(2) 0.025(2) 0.017(2)
C42 0.045(3) 0.046(3) 0.035(2) 0.008(2) 0.016(2) 0.015(2)
C43 0.032(2) 0.036(3) 0.038(2) 0.009(2) 0.011(2) 0.005(2)
C44 0.029(2) 0.031(2) 0.038(2) 0.011(2) 0.0121(19) 0.0010(19)
C45 0.055(3) 0.032(3) 0.054(3) 0.010(2) 0.031(2) 0.009(2)
C46 0.074(4) 0.048(3) 0.070(4) 0.017(3) 0.049(3) 0.013(3)
C47 0.083(4) 0.036(3) 0.089(4) 0.015(3) 0.052(4) 0.019(3)
C48 0.061(3) 0.035(3) 0.089(4) 0.032(3) 0.034(3) 0.014(3)
C49 0.046(3) 0.031(3) 0.052(3) 0.019(2) 0.025(2) 0.011(2)
C50 0.030(2) 0.025(2) 0.035(2) 0.0120(18) 0.0171(18) 0.0126(18)
C51 0.034(2) 0.041(3) 0.057(3) 0.026(2) 0.013(2) 0.007(2)
C52 0.039(3) 0.052(3) 0.097(4) 0.045(3) 0.027(3) 0.008(2)
C53 0.027(2) 0.052(3) 0.070(3) 0.024(3) 0.004(2) 0.008(2)
C54 0.045(3) 0.043(3) 0.047(3) 0.020(2) 0.017(2) 0.021(2)
C55 0.030(2) 0.033(3) 0.038(2) 0.012(2) 0.0123(19) 0.0108(19)
B2 0.035(3) 0.029(3) 0.043(3) 0.018(2) 0.017(2) 0.009(2)
C56 0.037(2) 0.031(2) 0.026(2) 0.0093(18) 0.0096(18) 0.010(2)
C57 0.037(2) 0.035(3) 0.045(3) 0.010(2) 0.010(2) 0.006(2)
C58 0.053(3) 0.036(3) 0.067(3) 0.012(3) 0.009(3) 0.007(3)
C59 0.065(4) 0.037(3) 0.056(3) 0.005(2) 0.008(3) 0.025(3)
C60 0.063(3) 0.060(4) 0.060(3) 0.021(3) 0.035(3) 0.026(3)
C61 0.056(3) 0.037(3) 0.060(3) 0.023(2) 0.032(3) 0.021(2)
C62 0.037(2) 0.026(2) 0.041(2) 0.018(2) 0.018(2) 0.0103(19)
C63 0.047(3) 0.031(3) 0.039(2) 0.014(2) 0.017(2) 0.007(2)
C64 0.068(3) 0.042(3) 0.037(3) 0.011(2) 0.029(2) 0.008(3)
C65 0.057(3) 0.054(3) 0.056(3) 0.020(3) 0.034(3) 0.008(3)
C66 0.040(3) 0.056(3) 0.059(3) 0.026(3) 0.022(2) 0.005(2)
C67 0.042(3) 0.037(3) 0.040(2) 0.013(2) 0.017(2) 0.006(2)
C68 0.036(2) 0.055(3) 0.050(3) 0.034(3) 0.025(2) 0.016(2)
C69 0.035(2) 0.077(4) 0.047(3) 0.040(3) 0.017(2) 0.008(3)
C70 0.042(3) 0.119(6) 0.067(4) 0.058(4) 0.026(3) 0.006(3)
C71 0.043(3) 0.128(7) 0.102(5) 0.092(5) 0.025(3) 0.032(4)
C72 0.065(4) 0.127(6) 0.118(6) 0.093(6) 0.055(4) 0.058(4)
C73 0.069(3) 0.080(4) 0.079(4) 0.062(3) 0.051(3) 0.051(3)
C74 0.043(3) 0.026(2) 0.056(3) 0.017(2) 0.035(2) 0.016(2)
C75 0.057(3) 0.048(3) 0.048(3) 0.020(2) 0.033(2) 0.017(2)
C76 0.041(3) 0.050(3) 0.072(3) 0.033(3) 0.034(3) 0.016(2)
C77 0.048(3) 0.057(4) 0.066(3) 0.020(3) 0.021(3) 0.017(3)
C78 0.039(3) 0.051(3) 0.068(3) 0.021(3) 0.008(3) 0.015(3)
C79 0.042(3) 0.039(3) 0.061(3) 0.022(2) 0.013(2) 0.014(2)
B101 0.030(3) 0.038(3) 0.027(2) 0.017(2) 0.011(2) 0.009(2)
C132 0.026(2) 0.039(3) 0.033(2) 0.019(2) 0.0139(18) 0.0068(19)
C133 0.030(2) 0.046(3) 0.038(2) 0.019(2) 0.0122(19) 0.006(2)
C134 0.032(2) 0.052(3) 0.037(2) 0.028(2) 0.0062(19) 0.005(2)
C135 0.035(2) 0.055(3) 0.062(3) 0.041(3) 0.018(2) 0.016(2)
C136 0.049(3) 0.035(3) 0.059(3) 0.024(2) 0.033(2) 0.017(2)
C137 0.040(2) 0.041(3) 0.042(3) 0.020(2) 0.023(2) 0.017(2)
C138 0.025(2) 0.035(2) 0.0220(19) 0.0061(18) 0.0076(16) 0.0048(18)
C139 0.036(2) 0.026(2) 0.032(2) 0.0105(18) 0.0113(18) 0.0074(18)
C140 0.035(2) 0.039(3) 0.037(2) 0.008(2) 0.0180(19) 0.006(2)
C141 0.043(3) 0.061(3) 0.036(2) 0.026(2) 0.019(2) 0.008(2)
C142 0.036(3) 0.069(3) 0.041(3) 0.037(3) 0.011(2) 0.010(2)
C143 0.028(2) 0.051(3) 0.036(2) 0.024(2) 0.0076(18) 0.008(2)
C144 0.027(2) 0.033(2) 0.031(2) 0.0116(19) 0.0106(18) 0.0124(19)
C145 0.032(2) 0.036(3) 0.028(2) 0.0076(19) 0.0099(18) 0.006(2)
C146 0.047(3) 0.051(3) 0.031(2) 0.008(2) 0.007(2) 0.013(2)
C147 0.041(3) 0.038(3) 0.052(3) 0.008(2) 0.012(2) 0.004(2)
C148 0.040(3) 0.038(3) 0.059(3) 0.021(2) 0.024(2) 0.007(2)
C149 0.037(2) 0.037(3) 0.041(2) 0.019(2) 0.020(2) 0.013(2)
C150 0.036(2) 0.039(3) 0.025(2) 0.0188(19) 0.0137(18) 0.015(2)
C151 0.039(3) 0.049(3) 0.035(2) 0.013(2) 0.013(2) 0.014(2)
C152 0.063(3) 0.037(3) 0.041(3) 0.008(2) 0.015(2) 0.012(2)
C153 0.074(4) 0.047(3) 0.048(3) 0.023(3) 0.035(3) 0.032(3)
C154 0.058(3) 0.049(3) 0.053(3) 0.033(3) 0.035(3) 0.030(3)
C155 0.036(2) 0.042(3) 0.034(2) 0.026(2) 0.0163(19) 0.015(2)
B102 0.028(3) 0.039(3) 0.032(3) 0.009(2) 0.010(2) 0.008(2)
C156 0.036(2) 0.035(3) 0.031(2) 0.013(2) 0.0147(19) 0.011(2)
C157 0.039(3) 0.065(4) 0.046(3) 0.000(3) 0.014(2) 0.013(3)
C158 0.067(4) 0.073(4) 0.056(3) -0.015(3) 0.015(3) 0.015(3)
C159 0.086(4) 0.060(4) 0.052(3) 0.001(3) 0.031(3) 0.028(3)
C160 0.057(3) 0.063(4) 0.051(3) 0.030(3) 0.028(3) 0.027(3)
C161 0.046(3) 0.044(3) 0.037(2) 0.019(2) 0.023(2) 0.017(2)
C162 0.033(2) 0.032(3) 0.054(3) 0.010(2) 0.019(2) 0.015(2)
C163 0.035(3) 0.035(3) 0.049(3) 0.007(2) 0.007(2) 0.011(2)
C164 0.035(3) 0.049(4) 0.073(4) 0.006(3) 0.002(3) 0.011(3)
C165 0.031(3) 0.051(4) 0.096(5) -0.001(3) 0.020(3) 0.003(3)
C166 0.050(3) 0.058(4) 0.106(5) 0.023(4) 0.052(3) 0.012(3)
C167 0.041(3) 0.043(3) 0.065(3) 0.004(2) 0.031(3) 0.005(2)
C168 0.027(2) 0.029(2) 0.033(2) 0.0056(19) 0.0088(18) 0.0074(19)
C169 0.035(3) 0.055(3) 0.047(3) 0.024(2) 0.008(2) 0.002(2)
C170 0.054(3) 0.060(4) 0.061(3) 0.039(3) 0.016(3) 0.012(3)
C171 0.039(3) 0.054(3) 0.055(3) 0.027(3) 0.009(2) 0.010(2)
C172 0.027(2) 0.038(3) 0.042(2) 0.013(2) 0.0085(19) 0.0057(19)
C173 0.031(2) 0.038(3) 0.033(2) 0.0128(19) 0.0081(18) 0.0073(19)
C174 0.020(2) 0.047(3) 0.028(2) 0.011(2) 0.0035(17) 0.0072(19)
C175 0.035(2) 0.063(3) 0.035(2) 0.012(2) 0.009(2) 0.022(2)
C176 0.036(3) 0.088(4) 0.031(3) 0.017(3) 0.010(2) 0.019(3)
C177 0.039(3) 0.090(5) 0.044(3) 0.033(3) 0.013(2) 0.004(3)
C178 0.041(3) 0.058(3) 0.041(3) 0.020(2) 0.005(2) -0.005(2)
C179 0.029(2) 0.046(3) 0.033(2) 0.015(2) 0.0073(18) 0.000(2)
O5 0.085(3) 0.066(3) 0.068(3) 0.024(2) 0.011(2) 0.020(2)
C80 0.064(3) 0.077(4) 0.062(3) 0.034(3) 0.026(3) 0.025(3)
C81 0.131(6) 0.080(5) 0.063(4) 0.026(3) 0.038(4) 0.019(4)
C82 0.232(9) 0.086(5) 0.074(4) 0.041(4) 0.042(5) 0.037(6)
C83 0.187(7) 0.066(4) 0.055(4) 0.026(3) 0.023(4) -0.016(5)
O105 0.103(6) 0.170(9) 0.109(7) 0.099(7) 0.038(6) 0.041(7)
C180 0.045(6) 0.081(8) 0.147(10) 0.088(7) 0.031(6) 0.022(6)
C181 0.102(8) 0.107(9) 0.082(7) 0.011(7) 0.064(7) 0.065(7)
C182 0.130(10) 0.137(10) 0.116(9) 0.086(8) 0.068(8) 0.080(8)
C183 0.089(8) 0.102(9) 0.121(9) 0.044(8) 0.008(8) 0.066(7)

loop_
_atom_type_symbol
_atom_type_scat_dispersion_real
_atom_type_scat_dispersion_imag
_atom_type_scat_Cromer_Mann_a1
_atom_type_scat_Cromer_Mann_b1
_atom_type_scat_Cromer_Mann_a2
_atom_type_scat_Cromer_Mann_b2
_atom_type_scat_Cromer_Mann_a3
_atom_type_scat_Cromer_Mann_b3
_atom_type_scat_Cromer_Mann_a4
_atom_type_scat_Cromer_Mann_b4
_atom_type_scat_Cromer_Mann_c
_atom_type_scat_source
C 0.0033 0.0016 2.3100 20.8439 1.0200 10.2075 1.5886 0.5687 0.8650 51.6512 0.2156 'International Tables Vol C 4.2.6.8 and 6.1.1.4'
H 0.0000 0.0000 0.4930 10.5109 0.3229 26.1257 0.1402 3.1424 0.0408 57.7998 0.0030 'International Tables Vol C 4.2.6.8 and 6.1.1.4'
N 0.0061 0.0033 12.2126 0.0057 3.1322 9.8933 2.0125 28.9975 1.1663 0.5826 -11.5290 'International Tables Vol C 4.2.6.8 and 6.1.1.4'
O 0.0106 0.0060 3.0485 13.2771 2.2868 5.7011 1.5463 0.3239 0.8670 32.9089 0.2508 'International Tables Vol C 4.2.6.8 and 6.1.1.4'
Y -2.7962 3.5667 17.7760 1.4029 10.2946 12.8006 5.7263 0.1256 3.2659 104.3540 1.9121 'International Tables Vol C 4.2.6.8 and 6.1.1.4'
B 0.0013 0.0007 2.0545 23.2185 1.3326 1.0210 1.0979 60.3498 0.7068 0.1403 -0.1932 'International Tables Vol C 4.2.6.8 and 6.1.1.4'

loop_
_geom_angle_atom_site_label_1
_geom_angle_site_symmetry_1
_geom_angle_atom_site_label_2
_geom_angle_site_symmetry_2
_geom_angle_atom_site_label_3
_geom_angle_site_symmetry_3
_geom_angle
_geom_angle_publ_flag
N1 . Y1 . N3 . 76.93(10) yes
N1 . Y1 . N5 . 72.32(10) yes
N3 . Y1 . N5 . 70.37(10) yes
N1 . Y1 . O1 . 161.68(10) yes
N3 . Y1 . O1 . 90.49(11) yes
N5 . Y1 . O1 . 91.04(11) yes
N1 . Y1 . O2 . 80.36(9) yes
N3 . Y1 . O2 . 143.87(10) yes
N5 . Y1 . O2 . 76.17(10) yes
O1 . Y1 . O2 . 103.55(10) yes
N1 . Y1 . O3 . 79.04(9) yes
N3 . Y1 . O3 . 72.95(10) yes
N5 . Y1 . O3 . 137.42(9) yes
O1 . Y1 . O3 . 110.26(11) yes
O2 . Y1 . O3 . 129.33(9) yes
N1 . Y1 . O4 . 112.77(10) yes
N3 . Y1 . O4 . 140.70(10) yes
N5 . Y1 . O4 . 148.60(10) yes
O1 . Y1 . O4 . 85.41(10) yes
O2 . Y1 . O4 . 74.40(9) yes
O3 . Y1 . O4 . 72.00(9) yes
Y1 . N1 . N2 . 117.1(2) yes
Y1 . N1 . C1 . 131.9(3) yes
N2 . N1 . C1 . 104.8(3) yes
N1 . N2 . C3 . 111.3(3) yes
N1 . N2 . C16 . 121.5(3) yes
C3 . N2 . C16 . 127.0(3) yes
Y1 . N3 . N4 . 122.1(2) yes
Y1 . N3 . C6 . 130.8(3) yes
N4 . N3 . C6 . 105.1(3) yes
N3 . N4 . C8 . 111.6(3) yes
N3 . N4 . C16 . 120.1(3) yes
C8 . N4 . C16 . 127.9(3) yes
Y1 . N5 . N6 . 121.2(2) yes
Y1 . N5 . C11 . 134.0(3) yes
N6 . N5 . C11 . 103.7(3) yes
N5 . N6 . C13 . 112.3(3) yes
N5 . N6 . C16 . 119.3(3) yes
C13 . N6 . C16 . 127.2(3) yes
Y1 . O1 . C17 . 171.0(3) yes
Y1 . O2 . C20 . 128.8(2) yes
Y1 . O2 . C23 . 122.1(2) yes
C20 . O2 . C23 . 108.2(3) yes
Y1 . O3 . C24 . 125.7(2) yes
Y1 . O3 . C27 . 127.9(2) yes
C24 . O3 . C27 . 105.6(3) yes
Y1 . O4 . C28 . 126.0(2) yes
Y1 . O4 . C31 . 125.7(2) yes
C28 . O4 . C31 . 108.2(3) yes
N1 . C1 . C2 . 110.1(3) yes
N1 . C1 . C4 . 121.7(4) yes
C2 . C1 . C4 . 128.1(4) yes
C1 . C2 . C3 . 107.3(4) yes
C1 . C2 . H21 . 126.2 no
C3 . C2 . H21 . 126.4 no
N2 . C3 . C2 . 106.4(3) yes
N2 . C3 . C5 . 122.2(4) yes
C2 . C3 . C5 . 131.4(4) yes
C1 . C4 . H41 . 109.4 no
C1 . C4 . H42 . 109.8 no
H41 . C4 . H42 . 109.5 no
C1 . C4 . H43 . 109.2 no
H41 . C4 . H43 . 109.5 no
H42 . C4 . H43 . 109.5 no
C3 . C5 . H51 . 109.3 no
C3 . C5 . H52 . 110.1 no
H51 . C5 . H52 . 109.5 no
C3 . C5 . H53 . 109.0 no
H51 . C5 . H53 . 109.5 no
H52 . C5 . H53 . 109.5 no
N3 . C6 . C7 . 110.5(4) yes
N3 . C6 . C9 . 123.1(4) yes
C7 . C6 . C9 . 126.4(4) yes
C6 . C7 . C8 . 106.3(4) yes
C6 . C7 . H71 . 126.9 no
C8 . C7 . H71 . 126.7 no
N4 . C8 . C7 . 106.4(4) yes
N4 . C8 . C10 . 121.8(4) yes
C7 . C8 . C10 . 131.6(4) yes
C6 . C9 . H91 . 109.1 no
C6 . C9 . H92 . 109.6 no
H91 . C9 . H92 . 109.5 no
C6 . C9 . H93 . 109.7 no
H91 . C9 . H93 . 109.5 no
H92 . C9 . H93 . 109.5 no
C8 . C10 . H101 . 108.9 no
C8 . C10 . H102 . 109.7 no
H101 . C10 . H102 . 109.5 no
C8 . C10 . H103 . 109.8 no
H101 . C10 . H103 . 109.5 no
H102 . C10 . H103 . 109.5 no
N5 . C11 . C12 . 111.2(4) yes
N5 . C11 . C14 . 121.3(4) yes
C12 . C11 . C14 . 127.5(4) yes
C11 . C12 . C13 . 106.8(4) yes
C11 . C12 . H121 . 126.6 no
C13 . C12 . H121 . 126.6 no
N6 . C13 . C12 . 106.0(4) yes
N6 . C13 . C15 . 122.6(4) yes
C12 . C13 . C15 . 131.4(4) yes
C11 . C14 . H141 . 109.2 no
C11 . C14 . H142 . 109.6 no
H141 . C14 . H142 . 109.5 no
C11 . C14 . H143 . 109.6 no
H141 . C14 . H143 . 109.5 no
H142 . C14 . H143 . 109.5 no
C13 . C15 . H151 . 109.4 no
C13 . C15 . H152 . 109.4 no
H151 . C15 . H152 . 109.5 no
C13 . C15 . H153 . 109.7 no
H151 . C15 . H153 . 109.5 no
H152 . C15 . H153 . 109.5 no
N2 . C16 . N4 . 111.5(3) yes
N2 . C16 . N6 . 112.1(3) yes
N4 . C16 . N6 . 111.7(3) yes
N2 . C16 . H161 . 106.9 no
N4 . C16 . H161 . 107.1 no
N6 . C16 . H161 . 107.2 no
O1 . C17 . C18 . 109.9(4) yes
O1 . C17 . C19 . 110.1(4) yes
C18 . C17 . C19 . 111.2(4) yes
O1 . C17 . H171 . 108.5 no
C18 . C17 . H171 . 108.7 no
C19 . C17 . H171 . 108.5 no
C17 . C18 . H181 . 109.6 no
C17 . C18 . H182 . 108.7 no
H181 . C18 . H182 . 109.5 no
C17 . C18 . H183 . 110.0 no
H181 . C18 . H183 . 109.5 no
H182 . C18 . H183 . 109.5 no
C17 . C19 . H191 . 109.8 no
C17 . C19 . H192 . 110.0 no
H191 . C19 . H192 . 109.5 no
C17 . C19 . H193 . 108.5 no
H191 . C19 . H193 . 109.5 no
H192 . C19 . H193 . 109.5 no
O2 . C20 . C21 . 104.7(4) yes
O2 . C20 . H201 . 110.2 no
C21 . C20 . H201 . 111.4 no
O2 . C20 . H202 . 110.5 no
C21 . C20 . H202 . 110.5 no
H201 . C20 . H202 . 109.5 no
C20 . C21 . C22 . 102.0(4) yes
C20 . C21 . H211 . 111.5 no
C22 . C21 . H211 . 111.9 no
C20 . C21 . H212 . 110.9 no
C22 . C21 . H212 . 110.9 no
H211 . C21 . H212 . 109.5 no
C21 . C22 . C23 . 103.4(4) yes
C21 . C22 . H221 . 110.6 no
C23 . C22 . H221 . 110.2 no
C21 . C22 . H222 . 111.3 no
C23 . C22 . H222 . 111.7 no
H221 . C22 . H222 . 109.5 no
C22 . C23 . O2 . 105.9(4) yes
C22 . C23 . H231 . 111.4 no
O2 . C23 . H231 . 110.5 no
C22 . C23 . H232 . 109.8 no
O2 . C23 . H232 . 109.9 no
H231 . C23 . H232 . 109.5 no
O3 . C24 . C25 . 106.8(3) yes
O3 . C24 . H241 . 110.0 no
C25 . C24 . H241 . 110.4 no
O3 . C24 . H242 . 109.7 no
C25 . C24 . H242 . 110.4 no
H241 . C24 . H242 . 109.5 no
C24 . C25 . C26 . 105.4(4) yes
C24 . C25 . H251 . 110.5 no
C26 . C25 . H251 . 110.9 no
C24 . C25 . H252 . 110.5 no
C26 . C25 . H252 . 110.0 no
H251 . C25 . H252 . 109.5 no
C25 . C26 . C27 . 103.6(3) yes
C25 . C26 . H261 . 110.5 no
C27 . C26 . H261 . 110.2 no
C25 . C26 . H262 . 111.6 no
C27 . C26 . H262 . 111.3 no
H261 . C26 . H262 . 109.5 no
C26 . C27 . O3 . 105.1(3) yes
C26 . C27 . H271 . 111.3 no
O3 . C27 . H271 . 110.5 no
C26 . C27 . H272 . 110.1 no
O3 . C27 . H272 . 110.2 no
H271 . C27 . H272 . 109.5 no
O4 . C28 . C29 . 104.7(3) yes
O4 . C28 . H281 . 110.4 no
C29 . C28 . H281 . 110.3 no
O4 . C28 . H282 . 110.9 no
C29 . C28 . H282 . 111.1 no
H281 . C28 . H282 . 109.5 no
C28 . C29 . C30 . 101.3(4) yes
C28 . C29 . H291 . 111.5 no
C30 . C29 . H291 . 110.8 no
C28 . C29 . H292 . 111.6 no
C30 . C29 . H292 . 112.0 no
H291 . C29 . H292 . 109.5 no
C29 . C30 . C31 . 103.8(4) yes
C29 . C30 . H301 . 110.9 no
C31 . C30 . H301 . 111.4 no
C29 . C30 . H302 . 110.5 no
C31 . C30 . H302 . 110.7 no
H301 . C30 . H302 . 109.5 no
C30 . C31 . O4 . 106.5(4) yes
C30 . C31 . H311 . 110.2 no
O4 . C31 . H311 . 110.1 no
C30 . C31 . H312 . 110.8 no
O4 . C31 . H312 . 109.7 no
H311 . C31 . H312 . 109.5 no
N101 . Y101 . N103 . 72.84(10) yes
N101 . Y101 . N105 . 74.38(10) yes
N103 . Y101 . N105 . 69.95(11) yes
N101 . Y101 . O101 . 160.46(11) yes
N103 . Y101 . O101 . 89.78(11) yes
N105 . Y101 . O101 . 91.54(11) yes
N101 . Y101 . O102 . 82.34(10) yes
N103 . Y101 . O102 . 141.52(10) yes
N105 . Y101 . O102 . 75.37(10) yes
O101 . Y101 . O102 . 107.57(11) yes
N101 . Y101 . O103 . 82.46(10) yes
N103 . Y101 . O103 . 76.17(10) yes
N105 . Y101 . O103 . 143.22(10) yes
O101 . Y101 . O103 . 102.39(11) yes
O102 . Y101 . O103 . 129.76(10) yes
N101 . Y101 . O104 . 114.43(9) yes
N103 . Y101 . O104 . 144.98(10) yes
N105 . Y101 . O104 . 144.62(10) yes
O101 . Y101 . O104 . 84.91(10) yes
O102 . Y101 . O104 . 72.28(9) yes
O103 . Y101 . O104 . 71.29(9) yes
Y101 . N101 . N102 . 121.5(2) yes
Y101 . N101 . C101 . 132.7(3) yes
N102 . N101 . C101 . 104.4(3) yes
N101 . N102 . C103 . 111.8(3) yes
N101 . N102 . C116 . 120.6(3) yes
C103 . N102 . C116 . 127.6(3) yes
Y101 . N103 . N104 . 121.9(2) yes
Y101 . N103 . C106 . 132.5(3) yes
N104 . N103 . C106 . 104.6(3) yes
N103 . N104 . C108 . 111.0(3) yes
N103 . N104 . C116 . 121.1(3) yes
C108 . N104 . C116 . 127.7(3) yes
Y101 . N105 . N106 . 122.8(2) yes
Y101 . N105 . C111 . 132.3(3) yes
N106 . N105 . C111 . 104.9(3) yes
N105 . N106 . C113 . 111.7(3) yes
N105 . N106 . C116 . 120.1(3) yes
C113 . N106 . C116 . 128.2(3) yes
Y101 . O101 . C117 . 169.3(3) yes
Y101 . O102 . C120 . 126.0(2) yes
Y101 . O102 . C123 . 124.9(3) yes
C120 . O102 . C123 . 108.6(3) yes
Y101 . O103 . C124 . 123.0(2) yes
Y101 . O103 . C127 . 129.4(2) yes
C124 . O103 . C127 . 107.3(3) yes
Y101 . O104 . C128 . 124.3(2) yes
Y101 . O104 . C131 . 127.3(2) yes
C128 . O104 . C131 . 108.4(3) yes
N101 . C101 . C102 . 111.1(3) yes
N101 . C101 . C104 . 120.6(4) yes
C102 . C101 . C104 . 128.3(4) yes
C101 . C102 . C103 . 106.9(3) yes
C101 . C102 . H1021 . 126.6 no
C103 . C102 . H1021 . 126.5 no
N102 . C103 . C102 . 105.9(3) yes
N102 . C103 . C105 . 122.6(4) yes
C102 . C103 . C105 . 131.5(4) yes
C101 . C104 . H1041 . 109.6 no
C101 . C104 . H1042 . 109.3 no
H1041 . C104 . H1042 . 109.5 no
C101 . C104 . H1043 . 109.4 no
H1041 . C104 . H1043 . 109.5 no
H1042 . C104 . H1043 . 109.5 no
C103 . C105 . H1051 . 109.6 no
C103 . C105 . H1052 . 109.1 no
H1051 . C105 . H1052 . 109.5 no
C103 . C105 . H1053 . 109.8 no
H1051 . C105 . H1053 . 109.5 no
H1052 . C105 . H1053 . 109.5 no
N103 . C106 . C107 . 110.5(4) yes
N103 . C106 . C109 . 121.6(4) yes
C107 . C106 . C109 . 127.9(4) yes
C106 . C107 . C108 . 107.4(4) yes
C106 . C107 . H1071 . 126.4 no
C108 . C107 . H1071 . 126.2 no
N104 . C108 . C107 . 106.5(4) yes
N104 . C108 . C110 . 122.3(4) yes
C107 . C108 . C110 . 131.2(4) yes
C106 . C109 . H1091 . 109.4 no
C106 . C109 . H1092 . 109.5 no
H1091 . C109 . H1092 . 109.5 no
C106 . C109 . H1093 . 109.5 no
H1091 . C109 . H1093 . 109.5 no
H1092 . C109 . H1093 . 109.5 no
C108 . C110 . H1101 . 109.4 no
C108 . C110 . H1102 . 109.2 no
H1101 . C110 . H1102 . 109.5 no
C108 . C110 . H1103 . 109.8 no
H1101 . C110 . H1103 . 109.5 no
H1102 . C110 . H1103 . 109.5 no
N105 . C111 . C112 . 110.5(4) yes
N105 . C111 . C114 . 122.6(4) yes
C112 . C111 . C114 . 126.9(4) yes
C111 . C112 . C113 . 106.2(4) yes
C111 . C112 . H1121 . 126.7 no
C113 . C112 . H1121 . 127.0 no
C112 . C113 . N106 . 106.7(4) yes
C112 . C113 . C115 . 130.2(4) yes
N106 . C113 . C115 . 123.0(4) yes
C111 . C114 . H1141 . 109.2 no
C111 . C114 . H1142 . 109.7 no
H1141 . C114 . H1142 . 109.5 no
C111 . C114 . H1143 . 109.5 no
H1141 . C114 . H1143 . 109.5 no
H1142 . C114 . H1143 . 109.5 no
C113 . C115 . H1151 . 108.8 no
C113 . C115 . H1152 . 109.9 no
H1151 . C115 . H1152 . 109.5 no
C113 . C115 . H1153 . 109.7 no
H1151 . C115 . H1153 . 109.5 no
H1152 . C115 . H1153 . 109.5 no
N102 . C116 . N106 . 112.1(3) yes
N102 . C116 . N104 . 112.7(3) yes
N106 . C116 . N104 . 112.0(3) yes
N102 . C116 . H1161 . 106.4 no
N106 . C116 . H1161 . 106.5 no
N104 . C116 . H1161 . 106.6 no
O101 . C117 . C118 . 110.6(4) yes
O101 . C117 . C119 . 110.3(4) yes
C118 . C117 . C119 . 112.0(4) yes
O101 . C117 . H1171 . 108.1 no
C118 . C117 . H1171 . 108.3 no
C119 . C117 . H1171 . 107.3 no
C117 . C118 . H1181 . 110.6 no
C117 . C118 . H1182 . 108.7 no
H1181 . C118 . H1182 . 109.5 no
C117 . C118 . H1183 . 109.0 no
H1181 . C118 . H1183 . 109.5 no
H1182 . C118 . H1183 . 109.5 no
C117 . C119 . H1191 . 110.6 no
C117 . C119 . H1192 . 107.7 no
H1191 . C119 . H1192 . 109.5 no
C117 . C119 . H1193 . 110.1 no
H1191 . C119 . H1193 . 109.5 no
H1192 . C119 . H1193 . 109.5 no
O102 . C120 . C121 . 106.0(4) yes
O102 . C120 . H1201 . 110.4 no
C121 . C120 . H1201 . 109.7 no
O102 . C120 . H1202 . 110.1 no
C121 . C120 . H1202 . 111.1 no
H1201 . C120 . H1202 . 109.5 no
C120 . C121 . C122 . 109.7(7) yes
C120 . C121 . C1221 . 104.7(6) yes
C122 . C121 . C1221 . 35.4(5) yes
C120 . C121 . H1211 . 110.1 no
C122 . C121 . H1211 . 110.3 no
C1221 . C121 . H1211 . 80.2 no
C120 . C121 . H1212 . 109.1 no
C122 . C121 . H1212 . 108.2 no
C1221 . C121 . H1212 . 138.3 no
H1211 . C121 . H1212 . 109.5 no
C121 . C122 . C123 . 103.3(8) yes
C121 . C122 . H1221 . 110.3 no
C123 . C122 . H1221 . 110.2 no
C121 . C122 . H1222 . 112.4 no
C123 . C122 . H1222 . 111.1 no
H1221 . C122 . H1222 . 109.5 no
C121 . C1221 . C123 . 107.5(7) yes
C121 . C1221 . H1223 . 110.2 no
C123 . C1221 . H1223 . 109.4 no
C121 . C1221 . H1224 . 109.9 no
C123 . C1221 . H1224 . 110.4 no
H1223 . C1221 . H1224 . 109.5 no
O102 . C123 . C122 . 100.3(5) yes
O102 . C123 . C1221 . 106.3(6) yes
C122 . C123 . C1221 . 32.8(6) yes
O102 . C123 . H1231 . 111.7 no
C122 . C123 . H1231 . 112.0 no
C1221 . C123 . H1231 . 80.1 no
O102 . C123 . H1232 . 111.0 no
C122 . C123 . H1232 . 112.2 no
C1221 . C123 . H1232 . 133.6 no
H1231 . C123 . H1232 . 109.5 no
O103 . C124 . C125 . 106.9(4) yes
O103 . C124 . H1241 . 109.9 no
C125 . C124 . H1241 . 110.0 no
O103 . C124 . H1242 . 110.0 no
C125 . C124 . H1242 . 110.6 no
H1241 . C124 . H1242 . 109.5 no
C124 . C125 . C126 . 101.2(4) yes
C124 . C125 . H1251 . 112.0 no
C126 . C125 . H1251 . 111.9 no
C124 . C125 . H1252 . 111.0 no
C126 . C125 . H1252 . 111.1 no
H1251 . C125 . H1252 . 109.5 no
C125 . C126 . C127 . 103.2(4) yes
C125 . C126 . H1261 . 110.7 no
C127 . C126 . H1261 . 110.9 no
C125 . C126 . H1262 . 111.0 no
C127 . C126 . H1262 . 111.5 no
H1261 . C126 . H1262 . 109.5 no
C126 . C127 . O103 . 105.2(4) yes
C126 . C127 . H1271 . 110.9 no
O103 . C127 . H1271 . 110.0 no
C126 . C127 . H1272 . 110.7 no
O103 . C127 . H1272 . 110.5 no
H1271 . C127 . H1272 . 109.5 no
O104 . C128 . C129 . 105.2(3) yes
O104 . C128 . H1281 . 110.8 no
C129 . C128 . H1281 . 110.2 no
O104 . C128 . H1282 . 110.1 no
C129 . C128 . H1282 . 111.0 no
H1281 . C128 . H1282 . 109.5 no
C128 . C129 . C130 . 102.6(4) yes
C128 . C129 . H1291 . 111.7 no
C130 . C129 . H1291 . 112.1 no
C128 . C129 . H1292 . 110.9 no
C130 . C129 . H1292 . 110.0 no
H1291 . C129 . H1292 . 109.5 no
C129 . C130 . C131 . 102.0(4) yes
C129 . C130 . H1301 . 110.2 no
C131 . C130 . H1301 . 110.4 no
C129 . C130 . H1302 . 112.6 no
C131 . C130 . H1302 . 112.0 no
H1301 . C130 . H1302 . 109.5 no
C130 . C131 . O104 . 106.3(4) yes
C130 . C131 . H1311 . 111.4 no
O104 . C131 . H1311 . 110.4 no
C130 . C131 . H1312 . 109.5 no
O104 . C131 . H1312 . 109.8 no
H1311 . C131 . H1312 . 109.5 no
C32 . B1 . C38 . 103.6(3) yes
C32 . B1 . C44 . 112.3(3) yes
C38 . B1 . C44 . 111.2(3) yes
C32 . B1 . C50 . 114.1(3) yes
C38 . B1 . C50 . 111.3(3) yes
C44 . B1 . C50 . 104.5(3) yes
B1 . C32 . C33 . 123.6(4) yes
B1 . C32 . C37 . 121.0(4) yes
C33 . C32 . C37 . 115.0(4) yes
C32 . C33 . C34 . 122.1(5) yes
C32 . C33 . H331 . 118.3 no
C34 . C33 . H331 . 119.5 no
C33 . C34 . C35 . 121.0(4) yes
C33 . C34 . H341 . 119.9 no
C35 . C34 . H341 . 119.1 no
C34 . C35 . C36 . 118.7(4) yes
C34 . C35 . H351 . 120.7 no
C36 . C35 . H351 . 120.6 no
C35 . C36 . C37 . 120.4(5) yes
C35 . C36 . H361 . 120.0 no
C37 . C36 . H361 . 119.6 no
C32 . C37 . C36 . 122.7(4) yes
C32 . C37 . H371 . 118.1 no
C36 . C37 . H371 . 119.2 no
B1 . C38 . C39 . 120.3(3) yes
B1 . C38 . C43 . 123.9(4) yes
C39 . C38 . C43 . 115.6(4) yes
C38 . C39 . C40 . 123.0(4) yes
C38 . C39 . H391 . 118.2 no
C40 . C39 . H391 . 118.9 no
C39 . C40 . C41 . 119.8(4) yes
C39 . C40 . H401 . 119.8 no
C41 . C40 . H401 . 120.4 no
C40 . C41 . C42 . 118.5(4) yes
C40 . C41 . H411 . 120.6 no
C42 . C41 . H411 . 120.8 no
C41 . C42 . C43 . 120.4(4) yes
C41 . C42 . H421 . 120.0 no
C43 . C42 . H421 . 119.6 no
C42 . C43 . C38 . 122.5(4) yes
C42 . C43 . H431 . 118.9 no
C38 . C43 . H431 . 118.5 no
B1 . C44 . C45 . 122.5(4) yes
B1 . C44 . C49 . 121.2(4) yes
C45 . C44 . C49 . 116.1(4) yes
C44 . C45 . C46 . 122.7(5) yes
C44 . C45 . H451 . 118.5 no
C46 . C45 . H451 . 118.8 no
C45 . C46 . C47 . 119.5(5) yes
C45 . C46 . H461 . 120.4 no
C47 . C46 . H461 . 120.1 no
C46 . C47 . C48 . 119.0(5) yes
C46 . C47 . H471 . 120.3 no
C48 . C47 . H471 . 120.6 no
C47 . C48 . C49 . 120.9(5) yes
C47 . C48 . H481 . 119.7 no
C49 . C48 . H481 . 119.4 no
C44 . C49 . C48 . 121.8(4) yes
C44 . C49 . H491 . 118.6 no
C48 . C49 . H491 . 119.7 no
B1 . C50 . C51 . 124.3(4) yes
B1 . C50 . C55 . 120.7(3) yes
C51 . C50 . C55 . 114.8(4) yes
C50 . C51 . C52 . 121.7(4) yes
C50 . C51 . H511 . 118.8 no
C52 . C51 . H511 . 119.5 no
C51 . C52 . C53 . 121.2(4) yes
C51 . C52 . H521 . 119.5 no
C53 . C52 . H521 . 119.3 no
C52 . C53 . C54 . 118.7(4) yes
C52 . C53 . H531 . 121.0 no
C54 . C53 . H531 . 120.3 no
C53 . C54 . C55 . 119.7(4) yes
C53 . C54 . H541 . 120.4 no
C55 . C54 . H541 . 119.8 no
C50 . C55 . C54 . 123.8(4) yes
C50 . C55 . H551 . 117.7 no
C54 . C55 . H551 . 118.5 no
C56 . B2 . C62 . 112.8(3) yes
C56 . B2 . C68 . 109.3(4) yes
C62 . B2 . C68 . 104.4(3) yes
C56 . B2 . C74 . 105.9(3) yes
C62 . B2 . C74 . 111.8(4) yes
C68 . B2 . C74 . 112.7(4) yes
B2 . C56 . C57 . 125.2(4) yes
B2 . C56 . C61 . 119.7(4) yes
C57 . C56 . C61 . 115.1(4) yes
C56 . C57 . C58 . 123.1(5) yes
C56 . C57 . H571 . 117.8 no
C58 . C57 . H571 . 119.0 no
C57 . C58 . C59 . 120.3(5) yes
C57 . C58 . H581 . 120.0 no
C59 . C58 . H581 . 119.6 no
C58 . C59 . C60 . 118.6(5) yes
C58 . C59 . H591 . 120.8 no
C60 . C59 . H591 . 120.7 no
C59 . C60 . C61 . 120.5(5) yes
C59 . C60 . H601 . 119.9 no
C61 . C60 . H601 . 119.7 no
C56 . C61 . C60 . 122.3(5) yes
C56 . C61 . H611 . 118.0 no
C60 . C61 . H611 . 119.7 no
B2 . C62 . C63 . 124.8(4) yes
B2 . C62 . C67 . 120.2(4) yes
C63 . C62 . C67 . 114.7(4) yes
C62 . C63 . C64 . 122.7(4) yes
C62 . C63 . H631 . 118.4 no
C64 . C63 . H631 . 118.8 no
C63 . C64 . C65 . 120.1(4) yes
C63 . C64 . H641 . 119.9 no
C65 . C64 . H641 . 119.9 no
C64 . C65 . C66 . 118.9(4) yes
C64 . C65 . H651 . 120.3 no
C66 . C65 . H651 . 120.8 no
C65 . C66 . C67 . 120.3(5) yes
C65 . C66 . H661 . 119.8 no
C67 . C66 . H661 . 119.9 no
C62 . C67 . C66 . 123.2(4) yes
C62 . C67 . H671 . 118.0 no
C66 . C67 . H671 . 118.8 no
B2 . C68 . C69 . 124.8(4) yes
B2 . C68 . C73 . 118.8(4) yes
C69 . C68 . C73 . 116.3(4) yes
C68 . C69 . C70 . 121.4(6) yes
C68 . C69 . H691 . 118.8 no
C70 . C69 . H691 . 119.9 no
C69 . C70 . C71 . 119.3(6) yes
C69 . C70 . H701 . 120.7 no
C71 . C70 . H701 . 120.0 no
C70 . C71 . C72 . 120.9(6) yes
C70 . C71 . H711 . 119.7 no
C72 . C71 . H711 . 119.4 no
C71 . C72 . C73 . 119.1(7) yes
C71 . C72 . H721 . 120.7 no
C73 . C72 . H721 . 120.2 no
C68 . C73 . C72 . 123.1(6) yes
C68 . C73 . H731 . 117.6 no
C72 . C73 . H731 . 119.4 no
B2 . C74 . C75 . 125.7(4) yes
B2 . C74 . C79 . 119.9(4) yes
C75 . C74 . C79 . 114.3(4) yes
C74 . C75 . C76 . 121.8(4) yes
C74 . C75 . H751 . 118.9 no
C76 . C75 . H751 . 119.3 no
C75 . C76 . C77 . 119.4(4) yes
C75 . C76 . H761 . 120.4 no
C77 . C76 . H761 . 120.1 no
C76 . C77 . C78 . 120.9(5) yes
C76 . C77 . H771 . 119.7 no
C78 . C77 . H771 . 119.3 no
C77 . C78 . C79 . 119.7(5) yes
C77 . C78 . H781 . 120.0 no
C79 . C78 . H781 . 120.3 no
C74 . C79 . C78 . 123.8(5) yes
C74 . C79 . H791 . 117.9 no
C78 . C79 . H791 . 118.3 no
C132 . B101 . C138 . 109.3(3) yes
C132 . B101 . C144 . 106.4(3) yes
C138 . B101 . C144 . 109.8(3) yes
C132 . B101 . C150 . 112.5(3) yes
C138 . B101 . C150 . 107.0(3) yes
C144 . B101 . C150 . 111.9(3) yes
B101 . C132 . C133 . 125.3(4) yes
B101 . C132 . C137 . 119.7(4) yes
C133 . C132 . C137 . 115.0(4) yes
C132 . C133 . C134 . 122.4(4) yes
C132 . C133 . H1331 . 118.3 no
C134 . C133 . H1331 . 119.3 no
C133 . C134 . C135 . 119.8(4) yes
C133 . C134 . H1341 . 120.5 no
C135 . C134 . H1341 . 119.7 no
C134 . C135 . C136 . 119.3(4) yes
C134 . C135 . H1351 . 120.3 no
C136 . C135 . H1351 . 120.4 no
C135 . C136 . C137 . 120.2(5) yes
C135 . C136 . H1361 . 119.7 no
C137 . C136 . H1361 . 120.1 no
C132 . C137 . C136 . 123.3(4) yes
C132 . C137 . H1371 . 117.9 no
C136 . C137 . H1371 . 118.8 no
B101 . C138 . C139 . 125.2(4) yes
B101 . C138 . C143 . 119.9(4) yes
C139 . C138 . C143 . 114.9(4) yes
C138 . C139 . C140 . 123.0(4) yes
C138 . C139 . H1391 . 118.2 no
C140 . C139 . H1391 . 118.8 no
C139 . C140 . C141 . 119.7(4) yes
C139 . C140 . H1401 . 119.9 no
C141 . C140 . H1401 . 120.4 no
C140 . C141 . C142 . 119.3(4) yes
C140 . C141 . H1411 . 120.4 no
C142 . C141 . H1411 . 120.3 no
C141 . C142 . C143 . 119.9(4) yes
C141 . C142 . H1421 . 120.1 no
C143 . C142 . H1421 . 120.0 no
C138 . C143 . C142 . 123.0(4) yes
C138 . C143 . H1431 . 118.1 no
C142 . C143 . H1431 . 118.9 no
B101 . C144 . C145 . 126.2(4) yes
B101 . C144 . C149 . 119.1(3) yes
C145 . C144 . C149 . 114.7(4) yes
C144 . C145 . C146 . 122.4(4) yes
C144 . C145 . H1451 . 118.2 no
C146 . C145 . H1451 . 119.5 no
C145 . C146 . C147 . 121.0(4) yes
C145 . C146 . H1461 . 119.0 no
C147 . C146 . H1461 . 119.9 no
C146 . C147 . C148 . 118.5(4) yes
C146 . C147 . H1471 . 120.6 no
C148 . C147 . H1471 . 120.8 no
C147 . C148 . C149 . 120.9(4) yes
C147 . C148 . H1481 . 119.4 no
C149 . C148 . H1481 . 119.7 no
C144 . C149 . C148 . 122.4(4) yes
C144 . C149 . H1491 . 118.6 no
C148 . C149 . H1491 . 119.0 no
B101 . C150 . C151 . 120.5(4) yes
B101 . C150 . C155 . 124.6(4) yes
C151 . C150 . C155 . 114.9(4) yes
C150 . C151 . C152 . 122.5(4) yes
C150 . C151 . H1511 . 117.8 no
C152 . C151 . H1511 . 119.8 no
C151 . C152 . C153 . 121.3(5) yes
C151 . C152 . H1521 . 119.5 no
C153 . C152 . H1521 . 119.2 no
C152 . C153 . C154 . 117.8(5) yes
C152 . C153 . H1531 . 121.5 no
C154 . C153 . H1531 . 120.7 no
C153 . C154 . C155 . 120.7(4) yes
C153 . C154 . H1541 . 119.8 no
C155 . C154 . H1541 . 119.5 no
C150 . C155 . C154 . 122.8(4) yes
C150 . C155 . H1551 . 117.8 no
C154 . C155 . H1551 . 119.5 no
C156 . B102 . C162 . 110.0(3) yes
C156 . B102 . C168 . 108.4(3) yes
C162 . B102 . C168 . 111.2(4) yes
C156 . B102 . C174 . 108.8(4) yes
C162 . B102 . C174 . 108.9(3) yes
C168 . B102 . C174 . 109.5(3) yes
B102 . C156 . C157 . 122.7(4) yes
B102 . C156 . C161 . 122.4(4) yes
C157 . C156 . C161 . 114.5(4) yes
C156 . C157 . C158 . 122.9(5) yes
C156 . C157 . H1571 . 117.8 no
C158 . C157 . H1571 . 119.3 no
C157 . C158 . C159 . 120.6(5) yes
C157 . C158 . H1581 . 119.5 no
C159 . C158 . H1581 . 119.9 no
C158 . C159 . C160 . 118.3(5) yes
C158 . C159 . H1591 . 120.7 no
C160 . C159 . H1591 . 121.0 no
C159 . C160 . C161 . 120.0(5) yes
C159 . C160 . H1601 . 119.8 no
C161 . C160 . H1601 . 120.2 no
C156 . C161 . C160 . 123.7(4) yes
C156 . C161 . H1611 . 117.8 no
C160 . C161 . H1611 . 118.5 no
B102 . C162 . C163 . 123.7(4) yes
B102 . C162 . C167 . 120.9(4) yes
C163 . C162 . C167 . 115.3(4) yes
C162 . C163 . C164 . 122.2(5) yes
C162 . C163 . H1631 . 118.5 no
C164 . C163 . H1631 . 119.3 no
C163 . C164 . C165 . 120.5(5) yes
C163 . C164 . H1641 . 119.8 no
C165 . C164 . H1641 . 119.7 no
C164 . C165 . C166 . 120.0(5) yes
C164 . C165 . H1651 . 119.9 no
C166 . C165 . H1651 . 120.1 no
C165 . C166 . C167 . 119.6(5) yes
C165 . C166 . H1661 . 120.1 no
C167 . C166 . H1661 . 120.3 no
C166 . C167 . C162 . 122.4(5) yes
C166 . C167 . H1671 . 119.5 no
C162 . C167 . H1671 . 118.0 no
B102 . C168 . C169 . 123.9(4) yes
B102 . C168 . C173 . 121.9(4) yes
C169 . C168 . C173 . 114.3(4) yes
C168 . C169 . C170 . 122.9(4) yes
C168 . C169 . H1691 . 117.8 no
C170 . C169 . H1691 . 119.3 no
C169 . C170 . C171 . 119.9(5) yes
C169 . C170 . H1701 . 120.1 no
C171 . C170 . H1701 . 120.0 no
C170 . C171 . C172 . 119.6(4) yes
C170 . C171 . H1711 . 120.6 no
C172 . C171 . H1711 . 119.9 no
C171 . C172 . C173 . 119.3(4) yes
C171 . C172 . H1721 . 120.4 no
C173 . C172 . H1721 . 120.3 no
C168 . C173 . C172 . 124.1(4) yes
C168 . C173 . H1731 . 117.6 no
C172 . C173 . H1731 . 118.3 no
B102 . C174 . C175 . 122.2(4) yes
B102 . C174 . C179 . 123.9(4) yes
C175 . C174 . C179 . 113.9(4) yes
C174 . C175 . C176 . 123.4(5) yes
C174 . C175 . H1751 . 118.0 no
C176 . C175 . H1751 . 118.5 no
C175 . C176 . C177 . 120.1(5) yes
C175 . C176 . H1761 . 120.6 no
C177 . C176 . H1761 . 119.3 no
C176 . C177 . C178 . 119.4(5) yes
C176 . C177 . H1771 . 120.5 no
C178 . C177 . H1771 . 120.1 no
C177 . C178 . C179 . 120.2(5) yes
C177 . C178 . H1781 . 119.8 no
C179 . C178 . H1781 . 120.1 no
C178 . C179 . C174 . 123.0(4) yes
C178 . C179 . H1791 . 118.7 no
C174 . C179 . H1791 . 118.3 no
C80 . O5 . C83 . 109.9(4) yes
O5 . C80 . C81 . 106.0(4) yes
O5 . C80 . H801 . 109.9 no
C81 . C80 . H801 . 109.1 no
O5 . C80 . H802 . 110.6 no
C81 . C80 . H802 . 111.6 no
H801 . C80 . H802 . 109.5 no
C80 . C81 . C82 . 106.7(5) yes
C80 . C81 . H811 . 111.5 no
C82 . C81 . H811 . 111.9 no
C80 . C81 . H812 . 109.1 no
C82 . C81 . H812 . 108.0 no
H811 . C81 . H812 . 109.5 no
C81 . C82 . C83 . 105.6(5) yes
C81 . C82 . H821 . 108.1 no
C83 . C82 . H821 . 109.1 no
C81 . C82 . H822 . 112.4 no
C83 . C82 . H822 . 111.9 no
H821 . C82 . H822 . 109.5 no
C82 . C83 . O5 . 108.9(5) yes
C82 . C83 . H831 . 111.1 no
O5 . C83 . H831 . 109.5 no
C82 . C83 . H832 . 108.5 no
O5 . C83 . H832 . 109.5 no
H831 . C83 . H832 . 109.5 no
C180 . O105 . C183 . 110.2(9) yes
O105 . C180 . C181 . 106.2(8) yes
O105 . C180 . H1801 . 110.2 no
C181 . C180 . H1801 . 111.2 no
O105 . C180 . H1802 . 109.8 no
C181 . C180 . H1802 . 109.9 no
H1801 . C180 . H1802 . 109.5 no
C180 . C181 . C182 . 107.9(9) yes
C180 . C181 . H1811 . 109.5 no
C182 . C181 . H1811 . 110.1 no
C180 . C181 . H1812 . 110.8 no
C182 . C181 . H1812 . 109.1 no
H1811 . C181 . H1812 . 109.5 no
C181 . C182 . C183 . 106.0(10) yes
C181 . C182 . H1821 . 110.0 no
C183 . C182 . H1821 . 108.7 no
C181 . C182 . H1822 . 110.5 no
C183 . C182 . H1822 . 112.1 no
H1821 . C182 . H1822 . 109.5 no
C182 . C183 . O105 . 106.3(10) yes
C182 . C183 . H1831 . 112.6 no
O105 . C183 . H1831 . 111.1 no
C182 . C183 . H1832 . 108.6 no
O105 . C183 . H1832 . 108.7 no
H1831 . C183 . H1832 . 109.5 no

loop_
_geom_bond_atom_site_label_1
_geom_bond_site_symmetry_1
_geom_bond_atom_site_label_2
_geom_bond_site_symmetry_2
_geom_bond_distance
_geom_bond_publ_flag
Y1 . N1 . 2.519(3) yes
Y1 . N3 . 2.500(3) yes
Y1 . N5 . 2.501(3) yes
Y1 . O1 . 1.998(3) yes
Y1 . O2 . 2.391(3) yes
Y1 . O3 . 2.438(3) yes
Y1 . O4 . 2.416(3) yes
N1 . N2 . 1.383(4) yes
N1 . C1 . 1.341(5) yes
N2 . C3 . 1.361(5) yes
N2 . C16 . 1.447(5) yes
N3 . N4 . 1.370(4) yes
N3 . C6 . 1.332(5) yes
N4 . C8 . 1.369(5) yes
N4 . C16 . 1.437(5) yes
N5 . N6 . 1.379(4) yes
N5 . C11 . 1.347(5) yes
N6 . C13 . 1.368(5) yes
N6 . C16 . 1.436(5) yes
O1 . C17 . 1.428(5) yes
O2 . C20 . 1.458(5) yes
O2 . C23 . 1.480(5) yes
O3 . C24 . 1.453(5) yes
O3 . C27 . 1.466(4) yes
O4 . C28 . 1.460(5) yes
O4 . C31 . 1.460(5) yes
C1 . C2 . 1.400(6) yes
C1 . C4 . 1.488(6) yes
C2 . C3 . 1.357(6) yes
C2 . H21 . 0.950 no
C3 . C5 . 1.491(5) yes
C4 . H41 . 0.950 no
C4 . H42 . 0.950 no
C4 . H43 . 0.950 no
C5 . H51 . 0.950 no
C5 . H52 . 0.950 no
C5 . H53 . 0.950 no
C6 . C7 . 1.418(6) yes
C6 . C9 . 1.488(6) yes
C7 . C8 . 1.358(6) yes
C7 . H71 . 0.950 no
C8 . C10 . 1.495(6) yes
C9 . H91 . 0.950 no
C9 . H92 . 0.950 no
C9 . H93 . 0.950 no
C10 . H101 . 0.950 no
C10 . H102 . 0.950 no
C10 . H103 . 0.950 no
C11 . C12 . 1.399(6) yes
C11 . C14 . 1.489(6) yes
C12 . C13 . 1.363(6) yes
C12 . H121 . 0.950 no
C13 . C15 . 1.490(6) yes
C14 . H141 . 0.950 no
C14 . H142 . 0.950 no
C14 . H143 . 0.950 no
C15 . H151 . 0.950 no
C15 . H152 . 0.950 no
C15 . H153 . 0.950 no
C16 . H161 . 0.950 no
C17 . C18 . 1.529(7) yes
C17 . C19 . 1.523(7) yes
C17 . H171 . 0.950 no
C18 . H181 . 0.950 no
C18 . H182 . 0.950 no
C18 . H183 . 0.950 no
C19 . H191 . 0.950 no
C19 . H192 . 0.950 no
C19 . H193 . 0.950 no
C20 . C21 . 1.503(6) yes
C20 . H201 . 0.950 no
C20 . H202 . 0.950 no
C21 . C22 . 1.515(8) yes
C21 . H211 . 0.950 no
C21 . H212 . 0.950 no
C22 . C23 . 1.491(7) yes
C22 . H221 . 0.950 no
C22 . H222 . 0.950 no
C23 . H231 . 0.950 no
C23 . H232 . 0.950 no
C24 . C25 . 1.524(6) yes
C24 . H241 . 0.950 no
C24 . H242 . 0.950 no
C25 . C26 . 1.535(6) yes
C25 . H251 . 0.950 no
C25 . H252 . 0.950 no
C26 . C27 . 1.507(6) yes
C26 . H261 . 0.950 no
C26 . H262 . 0.950 no
C27 . H271 . 0.950 no
C27 . H272 . 0.950 no
C28 . C29 . 1.514(6) yes
C28 . H281 . 0.950 no
C28 . H282 . 0.950 no
C29 . C30 . 1.511(7) yes
C29 . H291 . 0.950 no
C29 . H292 . 0.950 no
C30 . C31 . 1.496(6) yes
C30 . H301 . 0.950 no
C30 . H302 . 0.950 no
C31 . H311 . 0.950 no
C31 . H312 . 0.950 no
Y101 . N101 . 2.542(3) yes
Y101 . N103 . 2.506(3) yes
Y101 . N105 . 2.530(3) yes
Y101 . O101 . 1.993(3) yes
Y101 . O102 . 2.387(3) yes
Y101 . O103 . 2.409(3) yes
Y101 . O104 . 2.437(2) yes
N101 . N102 . 1.372(4) yes
N101 . C101 . 1.332(5) yes
N102 . C103 . 1.364(5) yes
N102 . C116 . 1.443(5) yes
N103 . N104 . 1.377(4) yes
N103 . C106 . 1.340(5) yes
N104 . C108 . 1.369(5) yes
N104 . C116 . 1.428(5) yes
N105 . N106 . 1.375(4) yes
N105 . C111 . 1.337(5) yes
N106 . C113 . 1.359(5) yes
N106 . C116 . 1.443(5) yes
O101 . C117 . 1.416(5) yes
O102 . C120 . 1.465(5) yes
O102 . C123 . 1.477(5) yes
O103 . C124 . 1.472(5) yes
O103 . C127 . 1.462(5) yes
O104 . C128 . 1.462(5) yes
O104 . C131 . 1.454(5) yes
C101 . C102 . 1.389(6) yes
C101 . C104 . 1.496(5) yes
C102 . C103 . 1.361(5) yes
C102 . H1021 . 0.950 no
C103 . C105 . 1.495(6) yes
C104 . H1041 . 0.950 no
C104 . H1042 . 0.950 no
C104 . H1043 . 0.950 no
C105 . H1051 . 0.950 no
C105 . H1052 . 0.950 no
C105 . H1053 . 0.950 no
C106 . C107 . 1.391(6) yes
C106 . C109 . 1.494(6) yes
C107 . C108 . 1.344(6) yes
C107 . H1071 . 0.950 no
C108 . C110 . 1.490(7) yes
C109 . H1091 . 0.950 no
C109 . H1092 . 0.950 no
C109 . H1093 . 0.950 no
C110 . H1101 . 0.950 no
C110 . H1102 . 0.950 no
C110 . H1103 . 0.950 no
C111 . C112 . 1.412(6) yes
C111 . C114 . 1.491(6) yes
C112 . C113 . 1.363(6) yes
C112 . H1121 . 0.950 no
C113 . C115 . 1.502(6) yes
C114 . H1141 . 0.950 no
C114 . H1142 . 0.950 no
C114 . H1143 . 0.950 no
C115 . H1151 . 0.950 no
C115 . H1152 . 0.950 no
C115 . H1153 . 0.950 no
C116 . H1161 . 0.950 no
C117 . C118 . 1.515(7) yes
C117 . C119 . 1.526(7) yes
C117 . H1171 . 0.950 no
C118 . H1181 . 0.950 no
C118 . H1182 . 0.950 no
C118 . H1183 . 0.950 no
C119 . H1191 . 0.950 no
C119 . H1192 . 0.950 no
C119 . H1193 . 0.950 no
C120 . C121 . 1.481(7) yes
C120 . H1201 . 0.950 no
C120 . H1202 . 0.950 no
C121 . C122 . 1.379(15) yes
C121 . C1221 . 1.492(13) yes
C121 . H1211 . 0.950 no
C121 . H1212 . 0.950 no
C122 . C123 . 1.621(13) yes
C122 . H1221 . 0.950 no
C122 . H1222 . 0.950 no
C1221 . C123 . 1.430(12) yes
C1221 . H1223 . 0.950 no
C1221 . H1224 . 0.950 no
C123 . H1231 . 0.950 no
C123 . H1232 . 0.950 no
C124 . C125 . 1.514(6) yes
C124 . H1241 . 0.950 no
C124 . H1242 . 0.950 no
C125 . C126 . 1.501(7) yes
C125 . H1251 . 0.950 no
C125 . H1252 . 0.950 no
C126 . C127 . 1.506(6) yes
C126 . H1261 . 0.950 no
C126 . H1262 . 0.950 no
C127 . H1271 . 0.950 no
C127 . H1272 . 0.950 no
C128 . C129 . 1.498(6) yes
C128 . H1281 . 0.950 no
C128 . H1282 . 0.950 no
C129 . C130 . 1.512(7) yes
C129 . H1291 . 0.950 no
C129 . H1292 . 0.950 no
C130 . C131 . 1.517(6) yes
C130 . H1301 . 0.950 no
C130 . H1302 . 0.950 no
C131 . H1311 . 0.950 no
C131 . H1312 . 0.950 no
B1 . C32 . 1.646(6) yes
B1 . C38 . 1.656(6) yes
B1 . C44 . 1.651(6) yes
B1 . C50 . 1.647(6) yes
C32 . C33 . 1.399(6) yes
C32 . C37 . 1.402(6) yes
C33 . C34 . 1.396(6) yes
C33 . H331 . 0.950 no
C34 . C35 . 1.363(7) yes
C34 . H341 . 0.950 no
C35 . C36 . 1.378(7) yes
C35 . H351 . 0.950 no
C36 . C37 . 1.388(6) yes
C36 . H361 . 0.950 no
C37 . H371 . 0.950 no
C38 . C39 . 1.393(6) yes
C38 . C43 . 1.378(6) yes
C39 . C40 . 1.387(6) yes
C39 . H391 . 0.950 no
C40 . C41 . 1.385(6) yes
C40 . H401 . 0.950 no
C41 . C42 . 1.377(6) yes
C41 . H411 . 0.950 no
C42 . C43 . 1.395(6) yes
C42 . H421 . 0.950 no
C43 . H431 . 0.950 no
C44 . C45 . 1.389(6) yes
C44 . C49 . 1.401(6) yes
C45 . C46 . 1.406(7) yes
C45 . H451 . 0.950 no
C46 . C47 . 1.378(7) yes
C46 . H461 . 0.950 no
C47 . C48 . 1.384(7) yes
C47 . H471 . 0.950 no
C48 . C49 . 1.388(7) yes
C48 . H481 . 0.950 no
C49 . H491 . 0.950 no
C50 . C51 . 1.399(6) yes
C50 . C55 . 1.401(5) yes
C51 . C52 . 1.395(6) yes
C51 . H511 . 0.950 no
C52 . C53 . 1.374(7) yes
C52 . H521 . 0.950 no
C53 . C54 . 1.379(7) yes
C53 . H531 . 0.950 no
C54 . C55 . 1.378(6) yes
C54 . H541 . 0.950 no
C55 . H551 . 0.950 no
B2 . C56 . 1.659(6) yes
B2 . C62 . 1.647(6) yes
B2 . C68 . 1.619(6) yes
B2 . C74 . 1.660(7) yes
C56 . C57 . 1.393(6) yes
C56 . C61 . 1.403(6) yes
C57 . C58 . 1.391(7) yes
C57 . H571 . 0.950 no
C58 . C59 . 1.379(8) yes
C58 . H581 . 0.950 no
C59 . C60 . 1.384(7) yes
C59 . H591 . 0.950 no
C60 . C61 . 1.398(7) yes
C60 . H601 . 0.950 no
C61 . H611 . 0.950 no
C62 . C63 . 1.405(6) yes
C62 . C67 . 1.398(6) yes
C63 . C64 . 1.402(6) yes
C63 . H631 . 0.950 no
C64 . C65 . 1.379(7) yes
C64 . H641 . 0.950 no
C65 . C66 . 1.382(7) yes
C65 . H651 . 0.950 no
C66 . C67 . 1.390(6) yes
C66 . H661 . 0.950 no
C67 . H671 . 0.950 no
C68 . C69 . 1.395(7) yes
C68 . C73 . 1.409(7) yes
C69 . C70 . 1.425(7) yes
C69 . H691 . 0.950 no
C70 . C71 . 1.384(9) yes
C70 . H701 . 0.950 no
C71 . C72 . 1.373(10) yes
C71 . H711 . 0.950 no
C72 . C73 . 1.391(7) yes
C72 . H721 . 0.950 no
C73 . H731 . 0.950 no
C74 . C75 . 1.381(6) yes
C74 . C79 . 1.416(6) yes
C75 . C76 . 1.449(7) yes
C75 . H751 . 0.950 no
C76 . C77 . 1.341(7) yes
C76 . H761 . 0.950 no
C77 . C78 . 1.356(7) yes
C77 . H771 . 0.950 no
C78 . C79 . 1.375(7) yes
C78 . H781 . 0.950 no
C79 . H791 . 0.950 no
B101 . C132 . 1.649(6) yes
B101 . C138 . 1.658(6) yes
B101 . C144 . 1.641(6) yes
B101 . C150 . 1.642(6) yes
C132 . C133 . 1.394(6) yes
C132 . C137 . 1.401(6) yes
C133 . C134 . 1.411(6) yes
C133 . H1331 . 0.950 no
C134 . C135 . 1.383(7) yes
C134 . H1341 . 0.950 no
C135 . C136 . 1.368(6) yes
C135 . H1351 . 0.950 no
C136 . C137 . 1.388(6) yes
C136 . H1361 . 0.950 no
C137 . H1371 . 0.950 no
C138 . C139 . 1.401(5) yes
C138 . C143 . 1.399(6) yes
C139 . C140 . 1.401(6) yes
C139 . H1391 . 0.950 no
C140 . C141 . 1.378(6) yes
C140 . H1401 . 0.950 no
C141 . C142 . 1.388(6) yes
C141 . H1411 . 0.950 no
C142 . C143 . 1.389(6) yes
C142 . H1421 . 0.950 no
C143 . H1431 . 0.950 no
C144 . C145 . 1.399(5) yes
C144 . C149 . 1.421(6) yes
C145 . C146 . 1.400(6) yes
C145 . H1451 . 0.950 no
C146 . C147 . 1.365(7) yes
C146 . H1461 . 0.950 no
C147 . C148 . 1.384(6) yes
C147 . H1471 . 0.950 no
C148 . C149 . 1.380(6) yes
C148 . H1481 . 0.950 no
C149 . H1491 . 0.950 no
C150 . C151 . 1.407(6) yes
C150 . C155 . 1.398(5) yes
C151 . C152 . 1.384(6) yes
C151 . H1511 . 0.950 no
C152 . C153 . 1.383(7) yes
C152 . H1521 . 0.950 no
C153 . C154 . 1.384(7) yes
C153 . H1531 . 0.950 no
C154 . C155 . 1.394(6) yes
C154 . H1541 . 0.950 no
C155 . H1551 . 0.950 no
B102 . C156 . 1.648(6) yes
B102 . C162 . 1.665(7) yes
B102 . C168 . 1.659(6) yes
B102 . C174 . 1.647(7) yes
C156 . C157 . 1.389(6) yes
C156 . C161 . 1.397(6) yes
C157 . C158 . 1.381(7) yes
C157 . H1571 . 0.950 no
C158 . C159 . 1.389(8) yes
C158 . H1581 . 0.950 no
C159 . C160 . 1.373(7) yes
C159 . H1591 . 0.950 no
C160 . C161 . 1.380(7) yes
C160 . H1601 . 0.950 no
C161 . H1611 . 0.950 no
C162 . C163 . 1.408(6) yes
C162 . C167 . 1.387(6) yes
C163 . C164 . 1.394(7) yes
C163 . H1631 . 0.950 no
C164 . C165 . 1.357(8) yes
C164 . H1641 . 0.950 no
C165 . C166 . 1.366(8) yes
C165 . H1651 . 0.950 no
C166 . C167 . 1.414(7) yes
C166 . H1661 . 0.950 no
C167 . H1671 . 0.950 no
C168 . C169 . 1.393(6) yes
C168 . C173 . 1.390(6) yes
C169 . C170 . 1.391(7) yes
C169 . H1691 . 0.950 no
C170 . C171 . 1.378(7) yes
C170 . H1701 . 0.950 no
C171 . C172 . 1.362(6) yes
C171 . H1711 . 0.950 no
C172 . C173 . 1.389(6) yes
C172 . H1721 . 0.950 no
C173 . H1731 . 0.950 no
C174 . C175 . 1.408(6) yes
C174 . C179 . 1.394(6) yes
C175 . C176 . 1.386(7) yes
C175 . H1751 . 0.950 no
C176 . C177 . 1.358(8) yes
C176 . H1761 . 0.950 no
C177 . C178 . 1.372(7) yes
C177 . H1771 . 0.950 no
C178 . C179 . 1.395(6) yes
C178 . H1781 . 0.950 no
C179 . H1791 . 0.950 no
O5 . C80 . 1.440(5) yes
O5 . C83 . 1.405(6) yes
C80 . C81 . 1.515(6) yes
C80 . H801 . 0.950 no
C80 . H802 . 0.950 no
C81 . C82 . 1.460(7) yes
C81 . H811 . 0.950 no
C81 . H812 . 0.950 no
C82 . C83 . 1.509(7) yes
C82 . H821 . 0.950 no
C82 . H822 . 0.950 no
C83 . H831 . 0.950 no
C83 . H832 . 0.950 no
O105 . C180 . 1.450(9) yes
O105 . C183 . 1.462(8) yes
C180 . C181 . 1.492(9) yes
C180 . H1801 . 0.950 no
C180 . H1802 . 0.950 no
C181 . C182 . 1.493(9) yes
C181 . H1811 . 0.950 no
C181 . H1812 . 0.950 no
C182 . C183 . 1.485(9) yes
C182 . H1821 . 0.950 no
C182 . H1822 . 0.950 no
C183 . H1831 . 0.950 no
C183 . H1832 . 0.950 no
